data_1558740
loop_
_publ_author_name
'Kephart, Jonathan'
'Romero, Catherine G.'
'Tseng, Chun-Chih'
'Anderton, Kevin J.'
'Yankowitz, Matthew'
'Kaminsky, Werner'
'Velian, Alexandra'

_publ_section_title
;
 Hierarchical Nanosheets Built from Superatomic Clusters: Properties,
 Exfoliation and Single-Crystal-to-Single-Crystal Intercalation
;
_journal_name_full 'Chemical Science'
_journal_paper_doi 10.1039/D0SC03506H
_journal_year 2020
_chemical_formula_moiety 'C132 H117 Co9 N9 P6 Se8'
_chemical_formula_sum 'C132 H117 Co9 N9 P6 Se8'
_chemical_formula_weight 3177.21
_space_group_IT_number 2
_space_group_name_Hall '-P 1'
_space_group_name_H-M_alt 'P -1'
_symmetry_cell_setting triclinic
_symmetry_Int_Tables_number 2
_symmetry_space_group_name_Hall '-P 1'
_symmetry_space_group_name_H-M 'P -1'
_atom_sites_solution_hydrogens mixed
_atom_sites_solution_primary direct
_audit_conform_dict_location ftp://ftp.iucr.org/pub/cif_core.dic
_audit_conform_dict_name cif_core.dic
_audit_conform_dict_version 2.4.3
_audit_creation_date 2019-08-28T15:20:00-00:00
_audit_creation_method 'WinGX routine CIF_UPDATE'
_audit_update_record
;
2020-06-24 deposited with the CCDC.	2020-08-03 downloaded from the CCDC.
;
_cell_angle_alpha 87.013(6)
_cell_angle_beta 87.701(5)
_cell_angle_gamma 82.900(5)
_cell_formula_units_Z 2
_cell_length_a 15.3355(14)
_cell_length_b 17.8362(17)
_cell_length_c 29.564(3)
_cell_measurement_reflns_used 2986
_cell_measurement_temperature 100(2)
_cell_measurement_theta_max 20.12
_cell_measurement_theta_min 2.32
_cell_measurement_wavelength 0.71073
_cell_volume 8009.0(13)
_computing_cell_refinement 'SAINT V8.34A integration software'
_computing_data_collection 'Bruker APEX2 software'
_computing_data_reduction 'SORTAV (Blessing, 1995)'
_computing_molecular_graphics 'ORTEP-3 for Windows (Farrugia, 2012)'
_computing_publication_material 'WinGX publication routines (Farrugia, 2012)'
_computing_structure_refinement 'SHELXL-2014/7 (Sheldrick, 2014)'
_computing_structure_solution 'SHELXS-2013 (Sheldrick, 2008)'
_diffrn_ambient_temperature 100(2)
_diffrn_detector 'APEX-II CCD'
_diffrn_measured_fraction_theta_full 1
_diffrn_measured_fraction_theta_max 1
_diffrn_measurement_device '\k-geometry diffractometer'
_diffrn_measurement_device_type 'Bruker APEX-II'
_diffrn_measurement_method '\f or \w oscillation scans'
_diffrn_orient_matrix_UB_11 0.036101
_diffrn_orient_matrix_UB_12 -0.009811
_diffrn_orient_matrix_UB_13 -0.028479
_diffrn_orient_matrix_UB_21 0.02481
_diffrn_orient_matrix_UB_22 -0.05049
_diffrn_orient_matrix_UB_23 0.013264
_diffrn_orient_matrix_UB_31 -0.049034
_diffrn_orient_matrix_UB_32 -0.023534
_diffrn_orient_matrix_UB_33 -0.012712
_diffrn_radiation_monochromator graphite
_diffrn_radiation_probe x-ray
_diffrn_radiation_type MoK\a
_diffrn_radiation_wavelength 0.71073
_diffrn_reflns_av_R_equivalents 0.2693
_diffrn_reflns_av_unetI/netI 0.6287
_diffrn_reflns_Laue_measured_fraction_full 1
_diffrn_reflns_Laue_measured_fraction_max 1
_diffrn_reflns_limit_h_max 14
_diffrn_reflns_limit_h_min -14
_diffrn_reflns_limit_k_max 17
_diffrn_reflns_limit_k_min -17
_diffrn_reflns_limit_l_max 28
_diffrn_reflns_limit_l_min -28
_diffrn_reflns_number 28506
_diffrn_reflns_point_group_measured_fraction_full 1
_diffrn_reflns_point_group_measured_fraction_max 1
_diffrn_reflns_theta_full 25
_diffrn_reflns_theta_max 25.091
_diffrn_reflns_theta_min 1.314
_diffrn_source 'sealed x-ray tube'
_diffrn_standards_number 0
_exptl_absorpt_coefficient_mu 2.827
_exptl_absorpt_correction_T_max 0.745
_exptl_absorpt_correction_T_min 0.633
_exptl_absorpt_correction_type multi-scan
_exptl_absorpt_process_details
;
SADABS-2012/1 - Bruker AXS area detector scaling and absorption correction
;
_exptl_crystal_colour black
_exptl_crystal_density_diffrn 1.318
_exptl_crystal_density_method 'not measured'
_exptl_crystal_description piece
_exptl_crystal_F_000 3154
_exptl_crystal_size_max 0.13
_exptl_crystal_size_mid 0.08
_exptl_crystal_size_min 0.06
_refine_diff_density_max 0.817
_refine_diff_density_min -0.649
_refine_diff_density_rms 0.129
_refine_ls_extinction_method none
_refine_ls_goodness_of_fit_ref 0.803
_refine_ls_hydrogen_treatment constr
_refine_ls_matrix_type full
_refine_ls_number_constraints 0
_refine_ls_number_parameters 1274
_refine_ls_number_reflns 28506
_refine_ls_number_restraints 1772
_refine_ls_restrained_S_all 0.802
_refine_ls_R_factor_all 0.2913
_refine_ls_R_factor_gt 0.0856
_refine_ls_shift/su_max 0
_refine_ls_shift/su_mean 0
_refine_ls_structure_factor_coef Fsqd
_refine_ls_weighting_details 'w=1/[\s^2^(Fo^2^)+(0.0792P)^2^] where P=(Fo^2^+2Fc^2^)/3'
_refine_ls_weighting_scheme calc
_refine_ls_wR_factor_gt 0.1839
_refine_ls_wR_factor_ref 0.238
_reflns_Friedel_coverage 0
_reflns_number_gt 7191
_reflns_number_total 28506
_reflns_threshold_expression 'I > 2\s(I)'
_cod_data_source_file d0sc03506h2.cif
_cod_data_source_block shelx_CCDC1
_cod_original_cell_volume 8008.9(13)
_cod_database_code 1558740
_shelx_estimated_absorpt_t_min 0.71
_shelx_estimated_absorpt_t_max 0.849

loop_
_symmetry_equiv_pos_as_xyz
'x, y, z'
'-x, -y, -z'

loop_
_atom_site_label
_atom_site_type_symbol
_atom_site_fract_x
_atom_site_fract_y
_atom_site_fract_z
_atom_site_U_iso_or_equiv
_atom_site_adp_type
_atom_site_occupancy
_atom_site_site_symmetry_order
_atom_site_calc_flag
_atom_site_refinement_flags_posn
_atom_site_refinement_flags_adp
_atom_site_refinement_flags_occupancy
_atom_site_disorder_assembly
_atom_site_disorder_group
P1 P 0.8722(3) 0.6692(3) 0.15591(16) 0.0850(19) Uani 1 1 d D . . . .
N1 N 0.8687(9) 0.5821(7) 0.1391(5) 0.096(5) Uani 1 1 d D U . . .
C1 C 0.8315(7) 0.7334(6) 0.1079(4) 0.085(6) Uani 1 1 d DG U . . .
C2 C 0.8222(7) 0.8115(7) 0.1111(3) 0.080(6) Uani 1 1 d DG U . . .
H2 H 0.8389 0.8328 0.1378 0.096 Uiso 1 1 calc R U . . .
C3 C 0.7884(7) 0.8583(5) 0.0753(4) 0.084(6) Uani 1 1 d DG U . . .
H3 H 0.7821 0.9117 0.0775 0.101 Uiso 1 1 calc R U . . .
C4 C 0.7640(8) 0.8271(7) 0.0363(4) 0.114(8) Uani 1 1 d DG U . . .
H4 H 0.7409 0.8592 0.0119 0.137 Uiso 1 1 calc R U . . .
C5 C 0.7733(8) 0.7491(8) 0.0331(3) 0.114(8) Uani 1 1 d DG U . . .
H5 H 0.7566 0.7277 0.0065 0.136 Uiso 1 1 calc R U . . .
C6 C 0.8071(8) 0.7022(5) 0.0689(4) 0.103(7) Uani 1 1 d DG U . . .
H6 H 0.8135 0.6488 0.0668 0.124 Uiso 1 1 calc R U . . .
C7 C 0.9894(5) 0.6794(7) 0.1614(4) 0.072(6) Uani 1 1 d DG U . . .
C8 C 1.0213(8) 0.7475(6) 0.1491(4) 0.104(7) Uani 1 1 d DG U . . .
H8 H 0.983 0.7888 0.1369 0.125 Uiso 1 1 calc R U . . .
C9 C 1.1093(9) 0.7550(7) 0.1548(5) 0.140(10) Uani 1 1 d DG U . . .
H9 H 1.1311 0.8016 0.1464 0.168 Uiso 1 1 calc R U . . .
C10 C 1.1654(6) 0.6945(9) 0.1727(5) 0.119(8) Uani 1 1 d DG U . . .
H10 H 1.2255 0.6997 0.1766 0.143 Uiso 1 1 calc R U . . .
C11 C 1.1335(7) 0.6264(8) 0.1850(4) 0.104(7) Uani 1 1 d DG U . . .
H11 H 1.1718 0.5851 0.1972 0.125 Uiso 1 1 calc R U . . .
C12 C 1.0455(8) 0.6189(6) 0.1793(4) 0.087(6) Uani 1 1 d DG U . . .
H12 H 1.0237 0.5723 0.1877 0.104 Uiso 1 1 calc R U . . .
C13 C 0.9318(8) 0.5425(8) 0.1072(4) 0.112(7) Uani 1 1 d DG U . . .
C14 C 0.9900(10) 0.5808(6) 0.0804(5) 0.131(7) Uani 1 1 d DG U . . .
H14 H 0.9885 0.634 0.0819 0.158 Uiso 1 1 calc R U . . .
C15 C 1.0502(9) 0.5414(9) 0.0512(4) 0.140(7) Uani 1 1 d DG U . . .
H15 H 1.09 0.5676 0.0328 0.168 Uiso 1 1 calc R U . . .
C16 C 1.0523(8) 0.4635(9) 0.0489(4) 0.120(7) Uani 1 1 d DG U . . .
C17 C 0.9942(10) 0.4251(6) 0.0758(5) 0.126(9) Uani 1 1 d DG U . . .
H17 H 0.9956 0.3719 0.0742 0.152 Uiso 1 1 calc R U . . .
C18 C 0.9339(9) 0.4646(8) 0.1049(4) 0.139(9) Uani 1 1 d DG U . . .
H18 H 0.8942 0.4384 0.1233 0.166 Uiso 1 1 calc R U . . .
C19 C 1.1254(15) 0.4175(14) 0.0199(9) 0.230(15) Uani 1 1 d D U . . .
H19A H 1.1613 0.3813 0.0396 0.345 Uiso 1 1 d R U . . .
H19B H 1.1627 0.4523 0.0043 0.345 Uiso 1 1 d R U . . .
H19C H 1.0982 0.3902 -0.0026 0.345 Uiso 1 1 d R U . . .
P2 P 0.6965(4) 0.4742(3) 0.26336(17) 0.099(2) Uani 1 1 d D . . . .
N2 N 0.7570(8) 0.4476(8) 0.2173(4) 0.100(5) Uani 1 1 d D U . . .
C20 C 0.5798(6) 0.4624(7) 0.2498(5) 0.091(7) Uani 1 1 d DG U . . .
C21 C 0.5659(8) 0.4415(7) 0.2063(4) 0.108(7) Uani 1 1 d DG U . . .
H21 H 0.6144 0.4307 0.1857 0.129 Uiso 1 1 calc R U . . .
C22 C 0.4810(10) 0.4365(8) 0.1929(4) 0.148(10) Uani 1 1 d DG U . . .
H22 H 0.4716 0.4222 0.1632 0.178 Uiso 1 1 calc R U . . .
C23 C 0.4101(7) 0.4523(8) 0.2231(6) 0.130(9) Uani 1 1 d DG U . . .
H23 H 0.3521 0.4488 0.214 0.156 Uiso 1 1 calc R U . . .
C24 C 0.4239(7) 0.4732(8) 0.2666(5) 0.118(8) Uani 1 1 d DG U . . .
H24 H 0.3754 0.484 0.2872 0.142 Uiso 1 1 calc R U . . .
C25 C 0.5088(9) 0.4783(7) 0.2800(4) 0.123(8) Uani 1 1 d DG U . . .
H25 H 0.5183 0.4926 0.3098 0.148 Uiso 1 1 calc R U . . .
C26 C 0.7267(11) 0.4002(8) 0.3069(4) 0.129(9) Uani 1 1 d DG U . . .
C27 C 0.8117(9) 0.3928(8) 0.3227(5) 0.135(9) Uani 1 1 d DG U . . .
H27 H 0.8517 0.4264 0.3113 0.162 Uiso 1 1 calc R U . . .
C28 C 0.8382(9) 0.3361(10) 0.3551(5) 0.156(10) Uani 1 1 d DG U . . .
H28 H 0.8962 0.331 0.3658 0.187 Uiso 1 1 calc R U . . .
C29 C 0.7796(14) 0.2869(8) 0.3717(5) 0.188(13) Uani 1 1 d DG U . . .
H29 H 0.7977 0.2481 0.3938 0.226 Uiso 1 1 calc R U . . .
C30 C 0.6947(12) 0.2943(8) 0.3559(6) 0.191(13) Uani 1 1 d DG U . . .
H30 H 0.6547 0.2607 0.3673 0.229 Uiso 1 1 calc R U . . .
C31 C 0.6682(8) 0.3510(10) 0.3236(6) 0.191(13) Uani 1 1 d DG U . . .
H31 H 0.6101 0.3561 0.3128 0.23 Uiso 1 1 calc R U . . .
C32 C 0.8055(9) 0.3752(6) 0.2133(5) 0.103(7) Uani 1 1 d DG U . . .
C33 C 0.8969(9) 0.3666(7) 0.2107(5) 0.130(7) Uani 1 1 d DG U . . .
H33 H 0.9275 0.4097 0.2104 0.156 Uiso 1 1 calc R U . . .
C34 C 0.9434(7) 0.2947(9) 0.2086(5) 0.163(9) Uani 1 1 d DG U . . .
H34 H 1.0058 0.2888 0.2068 0.195 Uiso 1 1 calc R U . . .
C35 C 0.8985(10) 0.2316(7) 0.2090(5) 0.142(8) Uani 1 1 d DG U . . .
C36 C 0.8071(10) 0.2402(7) 0.2116(5) 0.130(9) Uani 1 1 d DG U . . .
H36 H 0.7765 0.1971 0.2119 0.156 Uiso 1 1 calc R U . . .
C37 C 0.7606(7) 0.3120(9) 0.2137(4) 0.105(7) Uani 1 1 d DG U . . .
H37 H 0.6982 0.318 0.2155 0.126 Uiso 1 1 calc R U . . .
C38 C 0.9472(14) 0.1495(10) 0.2111(10) 0.192(12) Uani 1 1 d D U . . .
H38A H 0.921 0.1198 0.2357 0.288 Uiso 1 1 d R U . . .
H38B H 1.0095 0.1511 0.2168 0.288 Uiso 1 1 d R U . . .
H38C H 0.942 0.1259 0.1823 0.288 Uiso 1 1 d R U . . .
P3 P 0.9703(3) 0.6536(3) 0.34672(14) 0.0563(14) Uani 1 1 d D . . . .
N3 N 0.9518(7) 0.6492(6) 0.4030(3) 0.051(4) Uani 1 1 d D U . . .
C39 C 1.0355(8) 0.5624(6) 0.3352(4) 0.069(6) Uani 1 1 d DG U . . .
C40 C 1.1032(8) 0.5543(7) 0.3025(4) 0.132(9) Uani 1 1 d DG U . . .
H40 H 1.1247 0.5978 0.2884 0.158 Uiso 1 1 calc R U . . .
C41 C 1.1394(8) 0.4826(9) 0.2903(4) 0.106(7) Uani 1 1 d DG U . . .
H41 H 1.1856 0.477 0.2679 0.127 Uiso 1 1 calc R U . . .
C42 C 1.1078(11) 0.4189(6) 0.3108(6) 0.173(10) Uani 1 1 d DG U . . .
H42 H 1.1325 0.3699 0.3025 0.208 Uiso 1 1 calc R U . . .
C43 C 1.0401(11) 0.4270(7) 0.3436(6) 0.188(10) Uani 1 1 d DG U . . .
H43 H 1.0185 0.3835 0.3576 0.226 Uiso 1 1 calc R U . . .
C44 C 1.0039(8) 0.4988(9) 0.3557(4) 0.160(9) Uani 1 1 d DG U . . .
H44 H 0.9576 0.5043 0.3781 0.192 Uiso 1 1 calc R U . . .
C45 C 1.0388(7) 0.7303(5) 0.3340(4) 0.066(5) Uani 1 1 d DG U . . .
C46 C 1.0453(7) 0.7830(7) 0.3663(3) 0.096(7) Uani 1 1 d DG U . . .
H46 H 1.0206 0.7758 0.396 0.116 Uiso 1 1 calc R U . . .
C47 C 1.0880(9) 0.8462(6) 0.3553(5) 0.128(9) Uani 1 1 d DG U . . .
H47 H 1.0925 0.8822 0.3774 0.154 Uiso 1 1 calc R U . . .
C48 C 1.1242(8) 0.8567(6) 0.3119(5) 0.125(8) Uani 1 1 d DG U . . .
H48 H 1.1534 0.8999 0.3044 0.15 Uiso 1 1 calc R U . . .
C49 C 1.1177(7) 0.8040(8) 0.2796(4) 0.103(7) Uani 1 1 d DG U . . .
H49 H 1.1424 0.8112 0.2499 0.124 Uiso 1 1 calc R U . . .
C50 C 1.0750(7) 0.7408(6) 0.2906(4) 0.081(6) Uani 1 1 d DG U . . .
H50 H 1.0706 0.7048 0.2685 0.098 Uiso 1 1 calc R U . . .
C51 C 1.0208(11) 0.6289(12) 0.4352(5) 0.039(4) Uani 0.5 1 d DG U P A 1
C52 C 0.9971(10) 0.6302(11) 0.4810(6) 0.058(7) Uani 0.5 1 d DG U P A 1
H52 H 0.9389 0.6492 0.4904 0.069 Uiso 0.5 1 calc R U P A 1
C53 C 1.0585(14) 0.6037(12) 0.5132(5) 0.062(8) Uani 0.5 1 d DG U P A 1
H53 H 1.0424 0.6046 0.5446 0.075 Uiso 0.5 1 calc R U P A 1
C54 C 1.1437(13) 0.5760(12) 0.4995(7) 0.050(5) Uani 0.5 1 d DG U P A 1
C55 C 1.1674(10) 0.5747(12) 0.4537(8) 0.071(8) Uani 0.5 1 d DG U P A 1
H55 H 1.2256 0.5557 0.4444 0.085 Uiso 0.5 1 calc R U P A 1
C56 C 1.1059(12) 0.6011(12) 0.4215(5) 0.052(7) Uani 0.5 1 d DG U P A 1
H56 H 1.1221 0.6002 0.3902 0.062 Uiso 0.5 1 calc R U P A 1
C57 C 1.213(3) 0.544(4) 0.5347(14) 0.053(9) Uani 0.5 1 d D U P A 1
H57A H 1.1907 0.5039 0.5538 0.079 Uiso 0.5 1 calc R U P A 1
H57B H 1.2253 0.5849 0.5537 0.079 Uiso 0.5 1 calc R U P A 1
H57C H 1.2677 0.524 0.5187 0.079 Uiso 0.5 1 calc R U P A 1
P4 P 0.6369(3) 0.7056(2) 0.41453(14) 0.0470(13) Uani 1 1 d D . . . .
N4 N 0.7221(6) 0.6859(6) 0.4487(3) 0.042(3) Uani 1 1 d D U . . .
C58 C 0.5828(6) 0.7998(4) 0.4293(3) 0.047(4) Uani 1 1 d DG U . . .
C59 C 0.5058(6) 0.8307(5) 0.4088(3) 0.045(4) Uani 1 1 d DG U . . .
H59 H 0.4761 0.8007 0.3903 0.054 Uiso 1 1 calc R U . . .
C60 C 0.4721(6) 0.9055(6) 0.4153(4) 0.071(5) Uani 1 1 d DG U . . .
H60 H 0.4194 0.9267 0.4013 0.085 Uiso 1 1 calc R U . . .
C61 C 0.5155(8) 0.9494(4) 0.4423(4) 0.092(7) Uani 1 1 d DG U . . .
H61 H 0.4925 1.0005 0.4468 0.11 Uiso 1 1 calc R U . . .
C62 C 0.5926(8) 0.9185(6) 0.4629(4) 0.100(7) Uani 1 1 d DG U . . .
H62 H 0.6223 0.9485 0.4814 0.12 Uiso 1 1 calc R U . . .
C63 C 0.6263(5) 0.8437(6) 0.4564(3) 0.066(5) Uani 1 1 d DG U . . .
H63 H 0.679 0.8225 0.4704 0.079 Uiso 1 1 calc R U . . .
C64 C 0.5564(6) 0.6393(5) 0.4308(3) 0.057(5) Uani 1 1 d DG U . . .
C65 C 0.5794(5) 0.5630(6) 0.4231(3) 0.049(5) Uani 1 1 d DG U . . .
H65 H 0.6362 0.5459 0.4109 0.059 Uiso 1 1 calc R U . . .
C66 C 0.5193(8) 0.5118(4) 0.4333(4) 0.075(6) Uani 1 1 d DG U . . .
H66 H 0.535 0.4597 0.4281 0.089 Uiso 1 1 calc R U . . .
C67 C 0.4362(7) 0.5369(6) 0.4511(4) 0.076(6) Uani 1 1 d DG U . . .
H67 H 0.3951 0.5019 0.4581 0.091 Uiso 1 1 calc R U . . .
C68 C 0.4132(5) 0.6131(7) 0.4588(3) 0.085(6) Uani 1 1 d DG U . . .
H68 H 0.3564 0.6302 0.4709 0.102 Uiso 1 1 calc R U . . .
C69 C 0.4733(7) 0.6643(5) 0.4486(3) 0.063(5) Uani 1 1 d DG U . . .
H69 H 0.4576 0.7164 0.4538 0.076 Uiso 1 1 calc R U . . .
C70 C 0.7072(7) 0.6649(6) 0.4961(3) 0.048(4) Uani 1 1 d DG U . . .
C71 C 0.6290(6) 0.6847(6) 0.5204(4) 0.073(6) Uani 1 1 d DG U . . .
H71 H 0.5812 0.7142 0.5061 0.088 Uiso 1 1 calc R U . . .
C72 C 0.6209(7) 0.6614(6) 0.5658(4) 0.071(5) Uani 1 1 d DG U . . .
H72 H 0.5675 0.6749 0.5825 0.085 Uiso 1 1 calc R U . . .
C73 C 0.6909(9) 0.6182(7) 0.5869(3) 0.093(7) Uani 1 1 d DG U . . .
C74 C 0.7690(7) 0.5984(7) 0.5625(4) 0.134(9) Uani 1 1 d DG U . . .
H74 H 0.8169 0.5688 0.5769 0.16 Uiso 1 1 calc R U . . .
C75 C 0.7772(6) 0.6217(6) 0.5171(4) 0.089(6) Uani 1 1 d DG U . . .
H75 H 0.8306 0.6082 0.5005 0.107 Uiso 1 1 calc R U . . .
C76 C 0.6741(14) 0.5864(13) 0.6357(6) 0.152(10) Uani 1 1 d D U . . .
H76A H 0.6213 0.6147 0.649 0.228 Uiso 1 1 calc R U . . .
H76B H 0.7247 0.5915 0.654 0.228 Uiso 1 1 calc R U . . .
H76C H 0.6658 0.5329 0.635 0.228 Uiso 1 1 calc R U . . .
P5 P 0.7392(3) 0.9328(2) 0.26650(14) 0.0506(13) Uani 1 1 d D . . . .
N5 N 0.6406(6) 0.9721(6) 0.2516(4) 0.050(4) Uani 1 1 d D U . . .
C77 C 0.7666(7) 0.9871(6) 0.3150(3) 0.059(5) Uani 1 1 d DG U . . .
C78 C 0.8194(7) 1.0449(7) 0.3082(3) 0.105(6) Uani 1 1 d DG U . . .
H78 H 0.846 1.0541 0.2792 0.126 Uiso 1 1 calc R U . . .
C79 C 0.8334(8) 1.0892(6) 0.3440(5) 0.132(7) Uani 1 1 d DG U . . .
H79 H 0.8695 1.1287 0.3394 0.159 Uiso 1 1 calc R U . . .
C80 C 0.7944(9) 1.0757(7) 0.3864(4) 0.111(6) Uani 1 1 d DG U . . .
H80 H 0.8039 1.1059 0.4108 0.133 Uiso 1 1 calc R U . . .
C81 C 0.7416(8) 1.0179(7) 0.3931(3) 0.080(6) Uani 1 1 d DG U . . .
H81 H 0.7149 1.0086 0.4221 0.096 Uiso 1 1 calc R U . . .
C82 C 0.7276(6) 0.9736(6) 0.3574(4) 0.070(5) Uani 1 1 d DG U . . .
H82 H 0.6915 0.934 0.362 0.084 Uiso 1 1 calc R U . . .
C83 C 0.8163(7) 0.9579(6) 0.2211(3) 0.062(5) Uani 1 1 d DG U . . .
C84 C 0.7857(6) 0.9918(6) 0.1804(4) 0.074(6) Uani 1 1 d DG U . . .
H84 H 0.7246 1.0067 0.1771 0.088 Uiso 1 1 calc R U . . .
C85 C 0.8446(10) 1.0037(7) 0.1446(3) 0.109(8) Uani 1 1 d DG U . . .
H85 H 0.8236 1.0269 0.1167 0.131 Uiso 1 1 calc R U . . .
C86 C 0.9340(9) 0.9818(8) 0.1494(4) 0.140(10) Uani 1 1 d DG U . . .
H86 H 0.9742 0.99 0.1249 0.168 Uiso 1 1 calc R U . . .
C87 C 0.9646(5) 0.9479(7) 0.1901(5) 0.119(8) Uani 1 1 d DG U . . .
H87 H 1.0257 0.933 0.1934 0.143 Uiso 1 1 calc R U . . .
C88 C 0.9057(8) 0.9360(6) 0.2259(4) 0.094(7) Uani 1 1 d DG U . . .
H88 H 0.9266 0.9128 0.2538 0.113 Uiso 1 1 calc R U . . .
C89 C 0.6016(8) 1.0453(6) 0.2669(4) 0.068(5) Uani 1 1 d DG U . . .
C90 C 0.6182(8) 1.1126(9) 0.2443(4) 0.159(11) Uani 1 1 d DG U . . .
H90 H 0.6611 1.112 0.2202 0.19 Uiso 1 1 calc R U . . .
C91 C 0.5719(10) 1.1807(6) 0.2569(5) 0.158(9) Uani 1 1 d DG U . . .
H91 H 0.5832 1.2267 0.2414 0.189 Uiso 1 1 calc R U . . .
C92 C 0.5090(9) 1.1815(6) 0.2921(5) 0.115(7) Uani 1 1 d DG U . . .
C93 C 0.4924(8) 1.1142(9) 0.3147(4) 0.126(7) Uani 1 1 d DG U . . .
H93 H 0.4494 1.1148 0.3388 0.151 Uiso 1 1 calc R U . . .
C94 C 0.5387(9) 1.0461(7) 0.3021(4) 0.113(8) Uani 1 1 d DG U . . .
H94 H 0.5273 1.0001 0.3176 0.136 Uiso 1 1 calc R U . . .
C95 C 0.4617(15) 1.2588(10) 0.3074(8) 0.163(11) Uani 1 1 d D U . . .
H95A H 0.4059 1.2511 0.3231 0.244 Uiso 1 1 calc R U . . .
H95B H 0.4503 1.2932 0.2807 0.244 Uiso 1 1 calc R U . . .
H95C H 0.4992 1.2809 0.3278 0.244 Uiso 1 1 calc R U . . .
P6 P 0.4752(3) 0.7680(3) 0.23490(17) 0.0744(17) Uani 1 1 d D . . . .
N6 N 0.4663(7) 0.8620(6) 0.2249(4) 0.063(4) Uani 1 1 d D U . . .
C96 C 0.4448(8) 0.7293(7) 0.1815(3) 0.089(6) Uani 1 1 d DG U . . .
C97 C 0.4501(8) 0.6515(7) 0.1776(4) 0.118(8) Uani 1 1 d DG U . . .
H97 H 0.4714 0.6181 0.2019 0.142 Uiso 1 1 calc R U . . .
C98 C 0.4243(9) 0.6226(6) 0.1382(5) 0.122(8) Uani 1 1 d DG U . . .
H98 H 0.4279 0.5694 0.1355 0.146 Uiso 1 1 calc R U . . .
C99 C 0.3931(9) 0.6714(9) 0.1027(4) 0.127(8) Uani 1 1 d DG U . . .
H99 H 0.3755 0.6516 0.0757 0.152 Uiso 1 1 calc R U . . .
C100 C 0.3879(8) 0.7492(8) 0.1065(4) 0.111(8) Uani 1 1 d DG U . . .
H100 H 0.3666 0.7825 0.0823 0.133 Uiso 1 1 calc R U . . .
C101 C 0.4137(8) 0.7781(6) 0.1460(4) 0.099(7) Uani 1 1 d DG U . . .
H101 H 0.4101 0.8313 0.1486 0.119 Uiso 1 1 calc R U . . .
C102 C 0.3936(6) 0.7509(7) 0.2798(3) 0.061(5) Uani 1 1 d DG U . . .
C103 C 0.3579(8) 0.6828(7) 0.2828(4) 0.118(8) Uani 1 1 d DG U . . .
H103 H 0.3685 0.6487 0.259 0.142 Uiso 1 1 calc R U . . .
C104 C 0.3067(7) 0.6645(6) 0.3207(5) 0.111(8) Uani 1 1 d DG U . . .
H104 H 0.2823 0.6179 0.3227 0.133 Uiso 1 1 calc R U . . .
C105 C 0.2911(7) 0.7143(9) 0.3556(4) 0.120(8) Uani 1 1 d DG U . . .
H105 H 0.2561 0.7018 0.3814 0.144 Uiso 1 1 calc R U . . .
C106 C 0.3268(8) 0.7824(8) 0.3525(4) 0.105(7) Uani 1 1 d DG U . . .
H106 H 0.3162 0.8164 0.3764 0.126 Uiso 1 1 calc R U . . .
C107 C 0.3781(7) 0.8007(6) 0.3147(4) 0.101(7) Uani 1 1 d DG U . . .
H107 H 0.4024 0.8472 0.3126 0.121 Uiso 1 1 calc R U . . .
C108 C 0.3830(8) 0.9107(7) 0.2265(5) 0.095(6) Uani 1 1 d DG U . . .
C109 C 0.3036(10) 0.8867(6) 0.2162(4) 0.099(7) Uani 1 1 d DG U . . .
H109 H 0.3015 0.8356 0.2092 0.119 Uiso 1 1 calc R U . . .
C110 C 0.2271(7) 0.9375(9) 0.2163(5) 0.143(10) Uani 1 1 d DG U . . .
H110 H 0.1728 0.9211 0.2092 0.172 Uiso 1 1 calc R U . . .
C111 C 0.2301(9) 1.0123(8) 0.2266(6) 0.159(11) Uani 1 1 d DG U . . .
C112 C 0.3095(11) 1.0363(6) 0.2368(5) 0.161(9) Uani 1 1 d DG U . . .
H112 H 0.3116 1.0874 0.2439 0.193 Uiso 1 1 calc R U . . .
C113 C 0.3860(8) 0.9855(8) 0.2368(5) 0.152(8) Uani 1 1 d DG U . . .
H113 H 0.4403 1.0019 0.2438 0.182 Uiso 1 1 calc R U . . .
C114 C 0.1473(12) 1.0728(12) 0.2278(9) 0.174(11) Uani 1 1 d D U . . .
H11A H 0.1475 1.1019 0.255 0.262 Uiso 1 1 d R U . . .
H11B H 0.0941 1.0474 0.2284 0.262 Uiso 1 1 d R U . . .
H11C H 0.1484 1.107 0.2008 0.262 Uiso 1 1 d R U . . .
Co7 Co 0.7771(2) 0.52594(16) 0.16988(9) 0.1089(12) Uani 1 1 d D . . . .
N7 N 0.7026(11) 0.5066(9) 0.1160(5) 0.105(6) Uani 1 1 d D U . . .
C115 C 0.6904(14) 0.4387(11) 0.1040(7) 0.132(9) Uani 1 1 d D U . . .
H115 H 0.7216 0.3962 0.1194 0.159 Uiso 1 1 calc R U . . .
C116 C 0.6334(12) 0.4253(10) 0.0694(6) 0.098(7) Uani 1 1 d D U . . .
H116 H 0.6277 0.375 0.0621 0.117 Uiso 1 1 calc R U . . .
C117 C 0.5882(13) 0.4827(11) 0.0474(7) 0.101(7) Uani 1 1 d D U . . .
C118 C 0.5919(13) 0.5547(10) 0.0612(7) 0.112(8) Uani 1 1 d D U . . .
H118 H 0.5541 0.597 0.0497 0.135 Uiso 1 1 calc R U . . .
C119 C 0.6553(13) 0.5616(11) 0.0934(7) 0.121(8) Uani 1 1 d D U . . .
H119 H 0.665 0.6117 0.0995 0.145 Uiso 1 1 calc R U . . .
C120 C 0.5285(12) 0.4722(11) 0.0106(6) 0.103(7) Uani 1 1 d D U . . .
H120 H 0.5295 0.4223 0.0007 0.124 Uiso 1 1 calc R U . . .
Co8 Co 0.83738(13) 0.69863(12) 0.42448(7) 0.0441(6) Uani 1 1 d D . . . .
N8 N 0.8736(8) 0.7859(7) 0.4600(4) 0.068(4) Uani 1 1 d D U . . .
C121 C 0.8746(13) 0.8523(9) 0.4410(6) 0.100(5) Uani 1 1 d D U . . .
H121 H 0.8479 0.8605 0.4124 0.12 Uiso 1 1 calc R U . . .
C122 C 0.9101(13) 0.9143(10) 0.4573(6) 0.113(6) Uani 1 1 d D U . . .
H122 H 0.9075 0.9603 0.4394 0.136 Uiso 1 1 calc R U . . .
C123 C 0.9463(12) 0.9092(9) 0.4963(6) 0.083(5) Uani 1 1 d D U . . .
C124 C 0.9527(14) 0.8395(11) 0.5173(7) 0.125(6) Uani 1 1 d D U . . .
H124 H 0.9876 0.8281 0.5432 0.15 Uiso 1 1 calc R U . . .
C125 C 0.9064(14) 0.7838(10) 0.4999(6) 0.114(6) Uani 1 1 d D U . . .
H125 H 0.8986 0.7408 0.5193 0.137 Uiso 1 1 calc R U . . .
C126 C 0.9948(12) 0.9709(8) 0.5117(6) 0.077(5) Uani 1 1 d D U . . .
H126 H 1.0191 0.9649 0.5409 0.092 Uiso 1 1 calc R U . . .
Co9 Co 0.57079(14) 0.90967(13) 0.21947(7) 0.0546(7) Uani 1 1 d D . . . .
N9 N 0.5550(9) 0.9503(8) 0.1537(4) 0.069(4) Uani 1 1 d D U . . .
C127 C 0.5647(12) 0.9043(10) 0.1202(5) 0.088(6) Uani 1 1 d D U . . .
H127 H 0.58 0.852 0.1274 0.106 Uiso 1 1 calc R U . . .
C128 C 0.5540(12) 0.9275(10) 0.0740(5) 0.085(6) Uani 1 1 d D U . . .
H128 H 0.5711 0.8936 0.0506 0.102 Uiso 1 1 calc R U . . .
C129 C 0.5198(13) 0.9973(10) 0.0648(6) 0.087(6) Uani 1 1 d D U . . .
C130 C 0.4962(15) 1.0468(11) 0.0986(6) 0.134(9) Uani 1 1 d D U . . .
H130 H 0.4638 1.0951 0.0931 0.161 Uiso 1 1 calc R U . . .
C131 C 0.5237(13) 1.0204(10) 0.1419(6) 0.111(8) Uani 1 1 d D U . . .
H131 H 0.5192 1.0563 0.1648 0.133 Uiso 1 1 calc R U . . .
C132 C 0.4923(16) 1.0211(12) 0.0178(6) 0.129(9) Uani 1 1 d D U . . .
H132 H 0.4615 1.0703 0.0131 0.155 Uiso 1 1 calc R U . . .
Co1 Co 0.79137(15) 0.69024(13) 0.21612(7) 0.0569(7) Uani 1 1 d . . . . .
Co2 Co 0.71570(16) 0.58667(13) 0.27901(8) 0.0649(8) Uani 1 1 d . . . . .
Co3 Co 0.85251(13) 0.67404(12) 0.30897(7) 0.0457(6) Uani 1 1 d . . . . .
Co4 Co 0.67812(13) 0.70349(12) 0.34465(7) 0.0429(6) Uani 1 1 d . . . . .
Co5 Co 0.74504(13) 0.81252(12) 0.27849(7) 0.0419(6) Uani 1 1 d . . . . .
Co6 Co 0.60880(14) 0.72576(13) 0.25320(7) 0.0530(7) Uani 1 1 d . . . . .
Se1 Se 0.66752(13) 0.62570(10) 0.20559(6) 0.0700(7) Uani 1 1 d . . . . .
Se2 Se 0.86322(13) 0.58490(10) 0.25494(6) 0.0712(7) Uani 1 1 d . . . . .
Se3 Se 0.77152(11) 0.59028(9) 0.35146(5) 0.0492(5) Uani 1 1 d . . . . .
Se4 Se 0.79427(10) 0.77536(9) 0.35210(5) 0.0398(5) Uani 1 1 d . . . . .
Se5 Se 0.60445(10) 0.81127(9) 0.30996(5) 0.0474(5) Uani 1 1 d . . . . .
Se6 Se 0.69140(11) 0.80309(10) 0.20623(5) 0.0494(5) Uani 1 1 d . . . . .
Se7 Se 0.88246(11) 0.76237(10) 0.25124(5) 0.0527(5) Uani 1 1 d . . . . .
Se8 Se 0.58072(12) 0.63646(10) 0.31014(6) 0.0604(6) Uani 1 1 d . . . . .
C251 C 1.0224(13) 0.6197(12) 0.4309(7) 0.039(4) Uani 0.5 1 d G U P A 2
C252 C 0.9964(11) 0.5804(12) 0.4700(8) 0.058(7) Uani 0.5 1 d G U P A 2
H252 H 0.9379 0.5682 0.4736 0.069 Uiso 0.5 1 calc R U P A 2
C253 C 1.0561(15) 0.5591(11) 0.5039(6) 0.062(8) Uani 0.5 1 d G U P A 2
H253 H 1.0383 0.5323 0.5306 0.075 Uiso 0.5 1 calc R U P A 2
C254 C 1.1417(14) 0.5770(13) 0.4987(7) 0.050(5) Uani 0.5 1 d G U P A 2
C255 C 1.1677(11) 0.6163(13) 0.4596(8) 0.071(8) Uani 0.5 1 d G U P A 2
H255 H 1.2262 0.6285 0.456 0.085 Uiso 0.5 1 calc R U P A 2
C256 C 1.1081(15) 0.6376(12) 0.4257(7) 0.052(7) Uani 0.5 1 d G U P A 2
H256 H 1.1258 0.6644 0.399 0.062 Uiso 0.5 1 calc R U P A 2
C257 C 1.207(3) 0.561(4) 0.5388(17) 0.053(9) Uani 0.5 1 d . U P A 2
H25A H 1.2584 0.5262 0.5292 0.079 Uiso 0.5 1 calc R U P A 2
H25B H 1.1777 0.5385 0.5651 0.079 Uiso 0.5 1 calc R U P A 2
H25C H 1.227 0.6087 0.5469 0.079 Uiso 0.5 1 calc R U P A 2

loop_
_atom_site_aniso_label
_atom_site_aniso_U_11
_atom_site_aniso_U_22
_atom_site_aniso_U_33
_atom_site_aniso_U_23
_atom_site_aniso_U_13
_atom_site_aniso_U_12
P1 0.096(4) 0.112(5) 0.040(3) -0.033(3) -0.017(3) 0.032(4)
N1 0.105(9) 0.104(9) 0.075(8) -0.012(7) -0.006(7) 0.003(8)
C1 0.091(9) 0.094(10) 0.065(9) -0.002(8) -0.010(8) 0.008(8)
C2 0.076(9) 0.094(10) 0.067(9) -0.003(8) -0.006(8) 0.000(8)
C3 0.084(9) 0.092(10) 0.076(9) -0.014(8) -0.012(8) -0.004(8)
C4 0.116(11) 0.128(11) 0.094(11) -0.006(9) -0.012(8) 0.005(9)
C5 0.123(11) 0.125(11) 0.091(11) -0.005(9) -0.009(8) -0.006(9)
C6 0.107(10) 0.108(11) 0.093(10) -0.014(8) -0.016(8) 0.000(8)
C7 0.076(9) 0.082(9) 0.054(9) -0.014(8) -0.002(7) 0.015(8)
C8 0.104(11) 0.114(11) 0.092(10) -0.003(8) -0.001(8) -0.005(8)
C9 0.141(12) 0.145(12) 0.133(12) -0.003(9) -0.008(9) -0.012(9)
C10 0.117(11) 0.132(12) 0.104(11) -0.004(9) -0.001(9) 0.003(9)
C11 0.103(10) 0.113(11) 0.093(10) -0.019(8) -0.008(8) 0.008(8)
C12 0.088(10) 0.096(10) 0.072(9) -0.018(8) -0.002(8) 0.018(8)
C13 0.114(9) 0.113(11) 0.107(10) -0.023(8) -0.025(7) 0.006(8)
C14 0.136(11) 0.137(10) 0.119(11) -0.024(8) -0.006(8) 0.000(7)
C15 0.149(10) 0.140(9) 0.126(11) -0.018(8) 0.001(7) 0.005(8)
C16 0.126(11) 0.136(9) 0.097(10) -0.022(8) -0.025(8) 0.006(8)
C17 0.118(11) 0.137(12) 0.123(12) -0.013(9) -0.013(9) 0.001(9)
C18 0.147(12) 0.140(12) 0.126(12) -0.020(9) -0.025(9) 0.005(9)
C19 0.24(2) 0.24(2) 0.19(2) -0.043(17) -0.023(17) 0.072(16)
P2 0.196(7) 0.059(4) 0.046(4) -0.017(3) -0.053(4) -0.002(4)
N2 0.111(9) 0.093(9) 0.095(9) -0.016(8) -0.035(7) 0.004(7)
C20 0.109(10) 0.083(10) 0.088(10) -0.039(8) -0.010(8) -0.017(8)
C21 0.123(11) 0.105(11) 0.092(10) -0.008(8) -0.023(8) 0.003(8)
C22 0.151(13) 0.141(13) 0.156(13) -0.019(9) -0.004(9) -0.023(9)
C23 0.140(12) 0.124(12) 0.131(12) -0.016(9) -0.017(9) -0.033(9)
C24 0.127(11) 0.115(11) 0.115(11) 0.009(9) 0.004(9) -0.033(9)
C25 0.130(11) 0.121(11) 0.124(12) 0.004(9) -0.010(9) -0.038(9)
C26 0.139(12) 0.128(12) 0.123(12) -0.013(9) -0.012(9) -0.022(9)
C27 0.147(12) 0.119(12) 0.135(12) -0.005(9) -0.013(9) 0.001(9)
C28 0.171(13) 0.160(13) 0.136(13) -0.015(9) -0.025(9) -0.013(9)
C29 0.197(15) 0.186(15) 0.183(15) 0.003(9) -0.016(10) -0.025(10)
C30 0.205(15) 0.177(15) 0.194(15) -0.012(10) -0.016(10) -0.032(10)
C31 0.205(15) 0.192(15) 0.181(15) -0.022(10) -0.022(9) -0.031(10)
C32 0.117(11) 0.093(10) 0.101(11) -0.014(8) -0.013(8) -0.009(9)
C33 0.130(11) 0.135(8) 0.131(11) -0.008(9) -0.035(9) -0.024(8)
C34 0.159(12) 0.144(10) 0.186(13) -0.012(9) -0.013(9) -0.018(6)
C35 0.138(12) 0.130(9) 0.155(12) -0.008(9) -0.008(9) -0.008(8)
C36 0.138(12) 0.107(11) 0.144(12) -0.018(9) 0.000(9) -0.011(9)
C37 0.107(10) 0.098(10) 0.108(11) -0.013(8) -0.021(8) 0.003(8)
C38 0.180(18) 0.153(18) 0.23(2) -0.002(16) -0.007(16) 0.042(15)
P3 0.045(3) 0.083(4) 0.036(3) -0.012(3) -0.017(2) 0.023(3)
N3 0.059(7) 0.060(7) 0.035(7) -0.008(6) -0.023(6) -0.007(6)
C39 0.064(9) 0.077(9) 0.061(9) -0.012(8) -0.001(7) 0.019(7)
C40 0.138(12) 0.132(12) 0.121(12) -0.002(9) -0.004(9) -0.001(9)
C41 0.110(10) 0.103(11) 0.098(11) -0.010(8) 0.011(8) 0.011(8)
C42 0.180(12) 0.164(13) 0.170(12) -0.012(9) 0.002(8) 0.000(9)
C43 0.194(13) 0.176(11) 0.186(13) -0.003(9) 0.014(8) 0.007(9)
C44 0.159(12) 0.164(11) 0.156(12) -0.008(9) -0.001(9) -0.014(9)
C45 0.058(8) 0.079(9) 0.059(9) 0.014(8) -0.009(7) -0.011(7)
C46 0.102(10) 0.103(10) 0.089(10) 0.000(8) -0.012(8) -0.035(8)
C47 0.129(12) 0.145(12) 0.118(12) -0.011(9) -0.013(9) -0.038(9)
C48 0.122(11) 0.131(12) 0.127(12) -0.004(9) -0.010(9) -0.034(9)
C49 0.102(10) 0.109(11) 0.095(10) -0.001(9) -0.012(8) 0.003(8)
C50 0.070(9) 0.095(10) 0.076(9) -0.001(8) -0.016(8) 0.003(8)
C51 0.036(6) 0.046(7) 0.036(7) -0.002(6) -0.009(5) -0.002(6)
C52 0.057(9) 0.059(10) 0.056(9) -0.001(7) -0.009(6) -0.002(7)
C53 0.061(9) 0.062(10) 0.064(9) -0.002(7) -0.007(6) -0.007(7)
C54 0.047(7) 0.050(7) 0.054(7) 0.002(6) -0.010(6) -0.004(6)
C55 0.068(9) 0.072(11) 0.071(10) 0.001(7) 0.000(6) -0.010(7)
C56 0.047(8) 0.055(10) 0.055(8) -0.006(7) -0.012(6) -0.007(7)
C57 0.054(10) 0.050(17) 0.053(11) 0.013(10) -0.020(8) -0.005(9)
P4 0.050(3) 0.045(3) 0.045(3) -0.001(2) -0.022(2) 0.004(2)
N4 0.054(7) 0.037(6) 0.033(6) -0.014(5) -0.023(5) 0.010(5)
C58 0.044(8) 0.048(8) 0.046(8) -0.007(7) 0.005(7) 0.002(7)
C59 0.052(8) 0.044(8) 0.034(7) -0.002(6) 0.004(6) 0.007(7)
C60 0.069(9) 0.068(9) 0.068(9) 0.002(8) -0.006(7) 0.019(7)
C61 0.101(10) 0.078(10) 0.093(10) -0.011(8) 0.002(8) 0.007(8)
C62 0.107(10) 0.099(10) 0.094(10) -0.013(8) -0.006(8) -0.012(8)
C63 0.064(9) 0.065(9) 0.067(9) -0.012(7) 0.004(7) 0.005(7)
C64 0.054(8) 0.072(9) 0.042(8) 0.012(7) -0.020(7) 0.004(7)
C65 0.047(8) 0.050(8) 0.050(8) 0.009(7) -0.011(7) -0.008(7)
C66 0.084(9) 0.077(9) 0.059(9) 0.024(7) -0.017(8) 0.001(8)
C67 0.077(9) 0.081(9) 0.074(9) 0.010(8) -0.004(8) -0.030(8)
C68 0.071(9) 0.096(10) 0.083(10) 0.008(8) -0.012(8) 0.005(8)
C69 0.064(9) 0.067(9) 0.058(9) 0.010(7) -0.010(7) -0.011(7)
C70 0.046(8) 0.041(8) 0.057(8) -0.011(7) -0.011(7) 0.002(7)
C71 0.076(9) 0.072(9) 0.067(9) 0.007(8) 0.000(8) 0.005(8)
C72 0.069(9) 0.069(9) 0.069(9) -0.006(7) -0.007(7) 0.011(7)
C73 0.099(10) 0.099(10) 0.073(10) 0.020(8) 0.006(8) 0.012(8)
C74 0.130(12) 0.143(12) 0.118(12) 0.015(9) 0.001(9) 0.015(9)
C75 0.086(10) 0.095(10) 0.083(10) 0.017(8) -0.013(8) 0.000(8)
C76 0.163(17) 0.159(17) 0.112(16) 0.022(14) 0.044(14) 0.038(14)
P5 0.065(3) 0.049(3) 0.037(3) -0.005(2) -0.023(2) 0.002(3)
N5 0.068(7) 0.046(7) 0.034(7) -0.005(6) -0.016(6) 0.004(6)
C77 0.055(8) 0.063(9) 0.062(9) -0.007(7) -0.020(7) -0.017(7)
C78 0.121(10) 0.101(10) 0.097(8) -0.003(8) -0.018(8) -0.024(8)
C79 0.150(11) 0.134(11) 0.120(9) -0.030(7) -0.008(8) -0.031(9)
C80 0.125(11) 0.100(10) 0.109(8) -0.022(8) -0.021(8) -0.009(8)
C81 0.091(9) 0.076(9) 0.070(9) -0.010(8) 0.004(8) 0.001(8)
C82 0.079(9) 0.062(9) 0.071(9) -0.021(8) -0.017(8) -0.003(7)
C83 0.057(8) 0.069(9) 0.062(9) -0.001(7) -0.011(7) -0.012(7)
C84 0.065(9) 0.087(9) 0.069(9) 0.004(8) -0.009(8) -0.012(8)
C85 0.102(11) 0.117(11) 0.107(11) 0.004(9) 0.001(9) -0.016(9)
C86 0.135(12) 0.147(13) 0.137(13) 0.005(9) -0.005(9) -0.014(9)
C87 0.113(11) 0.117(11) 0.129(12) -0.001(9) -0.018(9) -0.022(9)
C88 0.091(10) 0.094(10) 0.094(10) -0.003(8) -0.012(8) 0.002(8)
C89 0.074(9) 0.068(9) 0.064(9) -0.004(8) -0.011(7) -0.009(8)
C90 0.171(13) 0.149(13) 0.153(14) -0.003(9) 0.010(9) -0.014(9)
C91 0.164(12) 0.147(12) 0.153(11) 0.005(8) 0.030(8) 0.002(9)
C92 0.122(10) 0.103(9) 0.114(10) -0.015(8) -0.005(7) 0.012(8)
C93 0.138(11) 0.112(10) 0.126(11) -0.018(8) 0.003(8) -0.009(9)
C94 0.117(11) 0.105(11) 0.115(11) 0.008(9) 0.007(9) -0.012(9)
C95 0.203(18) 0.104(15) 0.173(18) -0.030(14) -0.012(15) 0.024(14)
P6 0.069(4) 0.092(4) 0.065(4) 0.017(3) -0.040(3) -0.019(3)
N6 0.061(7) 0.073(8) 0.055(7) -0.001(6) -0.014(6) -0.010(6)
C96 0.092(9) 0.092(10) 0.087(10) -0.001(8) -0.045(8) -0.014(8)
C97 0.122(11) 0.116(11) 0.121(11) -0.017(9) -0.045(9) -0.016(9)
C98 0.142(11) 0.109(11) 0.115(11) -0.014(9) -0.041(9) -0.007(9)
C99 0.139(11) 0.127(12) 0.118(11) -0.013(9) -0.039(9) -0.018(9)
C100 0.124(11) 0.112(11) 0.099(11) -0.003(8) -0.034(8) -0.009(8)
C101 0.113(10) 0.094(10) 0.091(10) 0.000(8) -0.029(8) -0.008(8)
C102 0.043(8) 0.068(9) 0.072(9) 0.014(7) -0.016(7) -0.004(7)
C103 0.111(11) 0.122(11) 0.114(11) 0.021(9) -0.007(9) 0.003(9)
C104 0.094(10) 0.119(11) 0.111(11) 0.027(9) -0.019(8) 0.010(8)
C105 0.115(11) 0.121(11) 0.119(11) 0.024(9) -0.025(9) -0.005(9)
C106 0.095(10) 0.115(11) 0.105(11) 0.005(8) -0.025(8) -0.013(8)
C107 0.097(10) 0.122(11) 0.080(10) 0.008(8) -0.008(8) -0.005(8)
C108 0.076(9) 0.121(8) 0.088(10) 0.024(8) -0.010(8) -0.027(7)
C109 0.093(10) 0.108(10) 0.095(10) 0.010(8) -0.012(8) -0.006(8)
C110 0.136(12) 0.148(13) 0.143(13) 0.004(9) -0.018(9) -0.005(9)
C111 0.147(13) 0.167(14) 0.163(14) -0.009(9) -0.008(9) -0.018(9)
C112 0.153(11) 0.155(10) 0.170(13) -0.020(9) -0.011(9) 0.006(8)
C113 0.152(11) 0.135(9) 0.167(12) -0.020(9) -0.008(9) -0.002(7)
C114 0.135(16) 0.191(19) 0.182(19) -0.021(15) -0.001(15) 0.044(14)
Co7 0.182(3) 0.080(2) 0.060(2) -0.0393(17) -0.062(2) 0.040(2)
N7 0.129(9) 0.095(9) 0.093(9) -0.034(8) -0.039(8) 0.002(8)
C115 0.148(12) 0.124(12) 0.127(12) -0.017(9) -0.032(9) -0.018(9)
C116 0.111(10) 0.094(10) 0.090(10) -0.025(8) -0.036(8) -0.003(8)
C117 0.125(11) 0.092(10) 0.090(10) -0.021(8) -0.035(8) -0.005(8)
C118 0.129(11) 0.099(11) 0.109(11) -0.014(8) -0.038(9) 0.004(8)
C119 0.138(11) 0.106(11) 0.118(11) -0.015(9) -0.038(9) 0.007(9)
C120 0.121(11) 0.095(11) 0.096(10) -0.022(8) -0.033(8) -0.005(8)
Co8 0.0478(14) 0.0516(15) 0.0332(13) -0.0121(11) -0.0194(11) 0.0027(11)
N8 0.056(7) 0.080(6) 0.067(7) -0.012(6) -0.009(6) 0.002(6)
C121 0.119(10) 0.084(8) 0.106(8) -0.011(6) -0.057(8) -0.028(8)
C122 0.137(10) 0.099(8) 0.115(8) -0.026(6) -0.056(8) -0.036(8)
C123 0.088(9) 0.086(7) 0.080(8) -0.043(6) -0.013(7) -0.008(7)
C124 0.158(11) 0.116(8) 0.113(9) -0.011(6) -0.043(8) -0.055(8)
C125 0.155(11) 0.110(8) 0.089(8) -0.007(7) -0.042(8) -0.048(8)
C126 0.080(9) 0.088(8) 0.067(9) -0.033(7) -0.016(7) -0.010(7)
Co9 0.0611(16) 0.0645(17) 0.0360(14) -0.0061(12) -0.0202(12) 0.0086(13)
N9 0.078(8) 0.075(8) 0.054(7) -0.012(7) -0.027(6) 0.005(7)
C127 0.098(10) 0.086(10) 0.080(10) 0.001(8) -0.020(8) -0.003(8)
C128 0.102(10) 0.080(10) 0.068(9) -0.006(8) -0.021(8) 0.018(8)
C129 0.103(10) 0.079(10) 0.075(10) 0.009(8) -0.020(8) 0.005(8)
C130 0.158(12) 0.126(12) 0.114(12) 0.000(9) -0.020(9) 0.005(9)
C131 0.135(11) 0.101(11) 0.098(11) -0.019(9) -0.032(9) 0.000(9)
C132 0.152(12) 0.123(12) 0.112(12) -0.014(9) -0.018(9) -0.006(9)
Co1 0.0716(17) 0.0678(18) 0.0276(14) -0.0166(13) -0.0212(12) 0.0188(14)
Co2 0.103(2) 0.0484(16) 0.0455(16) -0.0156(13) -0.0414(15) 0.0008(14)
Co3 0.0498(15) 0.0553(16) 0.0300(13) -0.0126(11) -0.0193(11) 0.0115(12)
Co4 0.0466(14) 0.0452(15) 0.0374(14) -0.0052(11) -0.0206(11) 0.0003(11)
Co5 0.0491(14) 0.0481(15) 0.0267(13) -0.0094(11) -0.0126(11) 0.0087(12)
Co6 0.0613(16) 0.0611(17) 0.0375(15) -0.0028(12) -0.0250(12) -0.0029(13)
Se1 0.1078(16) 0.0572(13) 0.0474(13) -0.0163(10) -0.0427(12) -0.0005(12)
Se2 0.1028(16) 0.0631(14) 0.0416(12) -0.0245(10) -0.0321(11) 0.0334(12)
Se3 0.0682(13) 0.0401(11) 0.0396(11) -0.0096(9) -0.0258(9) 0.0040(9)
Se4 0.0467(11) 0.0435(11) 0.0289(10) -0.0105(8) -0.0146(8) 0.0040(9)
Se5 0.0478(11) 0.0560(12) 0.0353(11) -0.0030(9) -0.0116(9) 0.0097(9)
Se6 0.0566(12) 0.0597(13) 0.0292(11) -0.0082(9) -0.0194(9) 0.0121(10)
Se7 0.0491(11) 0.0720(14) 0.0333(11) -0.0078(10) -0.0140(9) 0.0132(10)
Se8 0.0731(14) 0.0634(13) 0.0492(12) 0.0040(10) -0.0350(10) -0.0188(11)
C251 0.036(6) 0.046(7) 0.036(7) -0.002(6) -0.009(5) -0.002(6)
C252 0.057(9) 0.059(10) 0.056(9) -0.001(7) -0.009(6) -0.002(7)
C253 0.061(9) 0.062(10) 0.064(9) -0.002(7) -0.007(6) -0.007(7)
C254 0.047(7) 0.050(7) 0.054(7) 0.002(6) -0.010(6) -0.004(6)
C255 0.068(9) 0.072(11) 0.071(10) 0.001(7) 0.000(6) -0.010(7)
C256 0.047(8) 0.055(10) 0.055(8) -0.006(7) -0.012(6) -0.007(7)
C257 0.054(10) 0.050(17) 0.053(11) 0.013(10) -0.020(8) -0.005(9)

loop_
_atom_type_symbol
_atom_type_description
_atom_type_scat_dispersion_real
_atom_type_scat_dispersion_imag
_atom_type_scat_source
C C 0.0033 0.0016 'International Tables Vol C Tables 4.2.6.8 and 6.1.1.4'
H H 0 0 'International Tables Vol C Tables 4.2.6.8 and 6.1.1.4'
N N 0.0061 0.0033 'International Tables Vol C Tables 4.2.6.8 and 6.1.1.4'
P P 0.1023 0.0942 'International Tables Vol C Tables 4.2.6.8 and 6.1.1.4'
Co Co 0.3494 0.9721 'International Tables Vol C Tables 4.2.6.8 and 6.1.1.4'
Se Se -0.0929 2.2259 'International Tables Vol C Tables 4.2.6.8 and 6.1.1.4'

loop_
_geom_angle_atom_site_label_1
_geom_angle_atom_site_label_2
_geom_angle_atom_site_label_3
_geom_angle
_geom_angle_site_symmetry_1
_geom_angle_site_symmetry_3
_geom_angle_publ_flag
N1 P1 C7 106.3(7) . . ?
N1 P1 C1 105.5(7) . . ?
C7 P1 C1 107.2(6) . . ?
N1 P1 Co1 111.4(6) . . ?
C7 P1 Co1 115.0(4) . . ?
C1 P1 Co1 110.9(5) . . ?
C13 N1 P1 125.4(10) . . ?
C13 N1 Co7 118.7(9) . . ?
P1 N1 Co7 115.6(7) . . ?
C2 C1 C6 120 . . ?
C2 C1 P1 121.1(8) . . ?
C6 C1 P1 118.9(8) . . ?
C3 C2 C1 120 . . ?
C3 C2 H2 120 . . ?
C1 C2 H2 120 . . ?
C4 C3 C2 120 . . ?
C4 C3 H3 120 . . ?
C2 C3 H3 120 . . ?
C5 C4 C3 120 . . ?
C5 C4 H4 120 . . ?
C3 C4 H4 120 . . ?
C4 C5 C6 120 . . ?
C4 C5 H5 120 . . ?
C6 C5 H5 120 . . ?
C5 C6 C1 120 . . ?
C5 C6 H6 120 . . ?
C1 C6 H6 120 . . ?
C8 C7 C12 120 . . ?
C8 C7 P1 120.7(8) . . ?
C12 C7 P1 119.3(8) . . ?
C9 C8 C7 120 . . ?
C9 C8 H8 120 . . ?
C7 C8 H8 120 . . ?
C8 C9 C10 120 . . ?
C8 C9 H9 120 . . ?
C10 C9 H9 120 . . ?
C11 C10 C9 120 . . ?
C11 C10 H10 120 . . ?
C9 C10 H10 120 . . ?
C12 C11 C10 120 . . ?
C12 C11 H11 120 . . ?
C10 C11 H11 120 . . ?
C11 C12 C7 120 . . ?
C11 C12 H12 120 . . ?
C7 C12 H12 120 . . ?
C14 C13 C18 120 . . ?
C14 C13 N1 121.4(11) . . ?
C18 C13 N1 118.6(11) . . ?
C15 C14 C13 120 . . ?
C15 C14 H14 120 . . ?
C13 C14 H14 120 . . ?
C14 C15 C16 120 . . ?
C14 C15 H15 120 . . ?
C16 C15 H15 120 . . ?
C15 C16 C17 120 . . ?
C15 C16 C19 120.5(13) . . ?
C17 C16 C19 119.3(13) . . ?
C16 C17 C18 120 . . ?
C16 C17 H17 120 . . ?
C18 C17 H17 120 . . ?
C17 C18 C13 120 . . ?
C17 C18 H18 120 . . ?
C13 C18 H18 120 . . ?
C16 C19 H19A 109.5 . . ?
C16 C19 H19B 109.3 . . ?
H19A C19 H19B 109.5 . . ?
C16 C19 H19C 109.6 . . ?
H19A C19 H19C 109.5 . . ?
H19B C19 H19C 109.5 . . ?
N2 P2 C26 105.0(7) . . ?
N2 P2 C20 105.2(6) . . ?
C26 P2 C20 104.7(7) . . ?
N2 P2 Co2 110.4(6) . . ?
C26 P2 Co2 116.1(5) . . ?
C20 P2 Co2 114.4(5) . . ?
C32 N2 P2 123.9(11) . . ?
C32 N2 Co7 117.5(9) . . ?
P2 N2 Co7 117.9(7) . . ?
C21 C20 C25 120 . . ?
C21 C20 P2 116.7(8) . . ?
C25 C20 P2 123.2(8) . . ?
C22 C21 C20 120 . . ?
C22 C21 H21 120 . . ?
C20 C21 H21 120 . . ?
C23 C22 C21 120 . . ?
C23 C22 H22 120 . . ?
C21 C22 H22 120 . . ?
C22 C23 C24 120 . . ?
C22 C23 H23 120 . . ?
C24 C23 H23 120 . . ?
C23 C24 C25 120 . . ?
C23 C24 H24 120 . . ?
C25 C24 H24 120 . . ?
C24 C25 C20 120 . . ?
C24 C25 H25 120 . . ?
C20 C25 H25 120 . . ?
C27 C26 C31 120 . . ?
C27 C26 P2 118.1(11) . . ?
C31 C26 P2 121.9(11) . . ?
C28 C27 C26 120 . . ?
C28 C27 H27 120 . . ?
C26 C27 H27 120 . . ?
C27 C28 C29 120 . . ?
C27 C28 H28 120 . . ?
C29 C28 H28 120 . . ?
C28 C29 C30 120 . . ?
C28 C29 H29 120 . . ?
C30 C29 H29 120 . . ?
C29 C30 C31 120 . . ?
C29 C30 H30 120 . . ?
C31 C30 H30 120 . . ?
C30 C31 C26 120 . . ?
C30 C31 H31 120 . . ?
C26 C31 H31 120 . . ?
C33 C32 C37 120 . . ?
C33 C32 N2 120.8(11) . . ?
C37 C32 N2 119.1(11) . . ?
C34 C33 C32 120 . . ?
C34 C33 H33 120 . . ?
C32 C33 H33 120 . . ?
C33 C34 C35 120 . . ?
C33 C34 H34 120 . . ?
C35 C34 H34 120 . . ?
C36 C35 C34 120 . . ?
C36 C35 C38 117.7(12) . . ?
C34 C35 C38 122.1(12) . . ?
C37 C36 C35 120 . . ?
C37 C36 H36 120 . . ?
C35 C36 H36 120 . . ?
C36 C37 C32 120 . . ?
C36 C37 H37 120 . . ?
C32 C37 H37 120 . . ?
C35 C38 H38A 109.3 . . ?
C35 C38 H38B 109.3 . . ?
H38A C38 H38B 109.5 . . ?
C35 C38 H38C 109.8 . . ?
H38A C38 H38C 109.5 . . ?
H38B C38 H38C 109.5 . . ?
N3 P3 C39 104.0(6) . . ?
N3 P3 C45 106.8(6) . . ?
C39 P3 C45 109.1(6) . . ?
N3 P3 Co3 113.6(4) . . ?
C39 P3 Co3 113.0(4) . . ?
C45 P3 Co3 109.9(4) . . ?
C251 N3 P3 118.4(12) . . ?
C51 N3 P3 123.4(10) . . ?
C251 N3 Co8 125.5(11) . . ?
C51 N3 Co8 119.1(9) . . ?
P3 N3 Co8 115.6(6) . . ?
C40 C39 C44 120 . . ?
C40 C39 P3 123.4(9) . . ?
C44 C39 P3 115.8(9) . . ?
C39 C40 C41 120 . . ?
C39 C40 H40 120 . . ?
C41 C40 H40 120 . . ?
C42 C41 C40 120 . . ?
C42 C41 H41 120 . . ?
C40 C41 H41 120 . . ?
C41 C42 C43 120 . . ?
C41 C42 H42 120 . . ?
C43 C42 H42 120 . . ?
C42 C43 C44 120 . . ?
C42 C43 H43 120 . . ?
C44 C43 H43 120 . . ?
C43 C44 C39 120 . . ?
C43 C44 H44 120 . . ?
C39 C44 H44 120 . . ?
C46 C45 C50 120 . . ?
C46 C45 P3 119.5(8) . . ?
C50 C45 P3 120.1(8) . . ?
C45 C46 C47 120 . . ?
C45 C46 H46 120 . . ?
C47 C46 H46 120 . . ?
C46 C47 C48 120 . . ?
C46 C47 H47 120 . . ?
C48 C47 H47 120 . . ?
C49 C48 C47 120 . . ?
C49 C48 H48 120 . . ?
C47 C48 H48 120 . . ?
C50 C49 C48 120 . . ?
C50 C49 H49 120 . . ?
C48 C49 H49 120 . . ?
C49 C50 C45 120 . . ?
C49 C50 H50 120 . . ?
C45 C50 H50 120 . . ?
C52 C51 C56 120 . . ?
C52 C51 N3 117.7(12) . . ?
C56 C51 N3 122.0(12) . . ?
C51 C52 C53 120 . . ?
C51 C52 H52 120 . . ?
C53 C52 H52 120 . . ?
C54 C53 C52 120 . . ?
C54 C53 H53 120 . . ?
C52 C53 H53 120 . . ?
C55 C54 C53 120 . . ?
C55 C54 C57 118.8(17) . . ?
C53 C54 C57 121.2(17) . . ?
C54 C55 C56 120 . . ?
C54 C55 H55 120 . . ?
C56 C55 H55 120 . . ?
C55 C56 C51 120 . . ?
C55 C56 H56 120 . . ?
C51 C56 H56 120 . . ?
C54 C57 H57A 109.5 . . ?
C54 C57 H57B 109.5 . . ?
H57A C57 H57B 109.5 . . ?
C54 C57 H57C 109.5 . . ?
H57A C57 H57C 109.5 . . ?
H57B C57 H57C 109.5 . . ?
N4 P4 C64 107.8(5) . . ?
N4 P4 C58 106.0(5) . . ?
C64 P4 C58 105.5(5) . . ?
N4 P4 Co4 111.8(4) . . ?
C64 P4 Co4 113.5(4) . . ?
C58 P4 Co4 111.7(4) . . ?
C70 N4 P4 120.1(8) . . ?
C70 N4 Co8 121.4(7) . . ?
P4 N4 Co8 118.4(6) . . ?
C59 C58 C63 120 . . ?
C59 C58 P4 120.4(6) . . ?
C63 C58 P4 119.0(6) . . ?
C60 C59 C58 120 . . ?
C60 C59 H59 120 . . ?
C58 C59 H59 120 . . ?
C59 C60 C61 120 . . ?
C59 C60 H60 120 . . ?
C61 C60 H60 120 . . ?
C60 C61 C62 120 . . ?
C60 C61 H61 120 . . ?
C62 C61 H61 120 . . ?
C63 C62 C61 120 . . ?
C63 C62 H62 120 . . ?
C61 C62 H62 120 . . ?
C62 C63 C58 120 . . ?
C62 C63 H63 120 . . ?
C58 C63 H63 120 . . ?
C65 C64 C69 120 . . ?
C65 C64 P4 118.4(7) . . ?
C69 C64 P4 121.6(7) . . ?
C64 C65 C66 120 . . ?
C64 C65 H65 120 . . ?
C66 C65 H65 120 . . ?
C67 C66 C65 120 . . ?
C67 C66 H66 120 . . ?
C65 C66 H66 120 . . ?
C66 C67 C68 120 . . ?
C66 C67 H67 120 . . ?
C68 C67 H67 120 . . ?
C69 C68 C67 120 . . ?
C69 C68 H68 120 . . ?
C67 C68 H68 120 . . ?
C68 C69 C64 120 . . ?
C68 C69 H69 120 . . ?
C64 C69 H69 120 . . ?
C71 C70 C75 120 . . ?
C71 C70 N4 124.3(8) . . ?
C75 C70 N4 115.7(8) . . ?
C70 C71 C72 120 . . ?
C70 C71 H71 120 . . ?
C72 C71 H71 120 . . ?
C73 C72 C71 120 . . ?
C73 C72 H72 120 . . ?
C71 C72 H72 120 . . ?
C74 C73 C72 120 . . ?
C74 C73 C76 122.3(10) . . ?
C72 C73 C76 117.3(10) . . ?
C73 C74 C75 120 . . ?
C73 C74 H74 120 . . ?
C75 C74 H74 120 . . ?
C74 C75 C70 120 . . ?
C74 C75 H75 120 . . ?
C70 C75 H75 120 . . ?
C73 C76 H76A 109.5 . . ?
C73 C76 H76B 109.5 . . ?
H76A C76 H76B 109.5 . . ?
C73 C76 H76C 109.5 . . ?
H76A C76 H76C 109.5 . . ?
H76B C76 H76C 109.5 . . ?
N5 P5 C83 106.6(6) . . ?
N5 P5 C77 105.0(5) . . ?
C83 P5 C77 103.9(5) . . ?
N5 P5 Co5 112.3(4) . . ?
C83 P5 Co5 112.0(4) . . ?
C77 P5 Co5 116.2(4) . . ?
C89 N5 P5 122.6(8) . . ?
C89 N5 Co9 120.2(7) . . ?
P5 N5 Co9 116.6(6) . . ?
C78 C77 C82 120 . . ?
C78 C77 P5 120.6(7) . . ?
C82 C77 P5 119.2(7) . . ?
C77 C78 C79 120 . . ?
C77 C78 H78 120 . . ?
C79 C78 H78 120 . . ?
C78 C79 C80 120 . . ?
C78 C79 H79 120 . . ?
C80 C79 H79 120 . . ?
C79 C80 C81 120 . . ?
C79 C80 H80 120 . . ?
C81 C80 H80 120 . . ?
C82 C81 C80 120 . . ?
C82 C81 H81 120 . . ?
C80 C81 H81 120 . . ?
C81 C82 C77 120 . . ?
C81 C82 H82 120 . . ?
C77 C82 H82 120 . . ?
C84 C83 C88 120 . . ?
C84 C83 P5 120.5(8) . . ?
C88 C83 P5 119.2(8) . . ?
C83 C84 C85 120 . . ?
C83 C84 H84 120 . . ?
C85 C84 H84 120 . . ?
C86 C85 C84 120 . . ?
C86 C85 H85 120 . . ?
C84 C85 H85 120 . . ?
C85 C86 C87 120 . . ?
C85 C86 H86 120 . . ?
C87 C86 H86 120 . . ?
C88 C87 C86 120 . . ?
C88 C87 H87 120 . . ?
C86 C87 H87 120 . . ?
C87 C88 C83 120 . . ?
C87 C88 H88 120 . . ?
C83 C88 H88 120 . . ?
C90 C89 C94 120 . . ?
C90 C89 N5 121.9(11) . . ?
C94 C89 N5 117.7(11) . . ?
C89 C90 C91 120 . . ?
C89 C90 H90 120 . . ?
C91 C90 H90 120 . . ?
C90 C91 C92 120 . . ?
C90 C91 H91 120 . . ?
C92 C91 H91 120 . . ?
C93 C92 C91 120 . . ?
C93 C92 C95 120.8(12) . . ?
C91 C92 C95 119.1(12) . . ?
C94 C93 C92 120 . . ?
C94 C93 H93 120 . . ?
C92 C93 H93 120 . . ?
C93 C94 C89 120 . . ?
C93 C94 H94 120 . . ?
C89 C94 H94 120 . . ?
C92 C95 H95A 109.5 . . ?
C92 C95 H95B 109.5 . . ?
H95A C95 H95B 109.5 . . ?
C92 C95 H95C 109.5 . . ?
H95A C95 H95C 109.5 . . ?
H95B C95 H95C 109.5 . . ?
N6 P6 C102 106.3(6) . . ?
N6 P6 C96 105.4(6) . . ?
C102 P6 C96 109.8(6) . . ?
N6 P6 Co6 109.8(4) . . ?
C102 P6 Co6 113.0(4) . . ?
C96 P6 Co6 112.1(5) . . ?
C108 N6 P6 123.5(9) . . ?
C108 N6 Co9 117.3(8) . . ?
P6 N6 Co9 118.6(6) . . ?
C97 C96 C101 120 . . ?
C97 C96 P6 120.0(8) . . ?
C101 C96 P6 119.9(8) . . ?
C98 C97 C96 120 . . ?
C98 C97 H97 120 . . ?
C96 C97 H97 120 . . ?
C97 C98 C99 120 . . ?
C97 C98 H98 120 . . ?
C99 C98 H98 120 . . ?
C100 C99 C98 120 . . ?
C100 C99 H99 120 . . ?
C98 C99 H99 120 . . ?
C99 C100 C101 120 . . ?
C99 C100 H100 120 . . ?
C101 C100 H100 120 . . ?
C100 C101 C96 120 . . ?
C100 C101 H101 120 . . ?
C96 C101 H101 120 . . ?
C103 C102 C107 120 . . ?
C103 C102 P6 119.8(8) . . ?
C107 C102 P6 119.4(8) . . ?
C102 C103 C104 120 . . ?
C102 C103 H103 120 . . ?
C104 C103 H103 120 . . ?
C105 C104 C103 120 . . ?
C105 C104 H104 120 . . ?
C103 C104 H104 120 . . ?
C104 C105 C106 120 . . ?
C104 C105 H105 120 . . ?
C106 C105 H105 120 . . ?
C107 C106 C105 120 . . ?
C107 C106 H106 120 . . ?
C105 C106 H106 120 . . ?
C106 C107 C102 120 . . ?
C106 C107 H107 120 . . ?
C102 C107 H107 120 . . ?
C109 C108 C113 120 . . ?
C109 C108 N6 123.1(10) . . ?
C113 C108 N6 116.8(10) . . ?
C110 C109 C108 120 . . ?
C110 C109 H109 120 . . ?
C108 C109 H109 120 . . ?
C109 C110 C111 120 . . ?
C109 C110 H110 120 . . ?
C111 C110 H110 120 . . ?
C110 C111 C112 120 . . ?
C110 C111 C114 123.4(12) . . ?
C112 C111 C114 116.6(12) . . ?
C113 C112 C111 120 . . ?
C113 C112 H112 120 . . ?
C111 C112 H112 120 . . ?
C112 C113 C108 120 . . ?
C112 C113 H113 120 . . ?
C108 C113 H113 120 . . ?
C111 C114 H11A 109.4 . . ?
C111 C114 H11B 109.4 . . ?
H11A C114 H11B 109.5 . . ?
C111 C114 H11C 109.6 . . ?
H11A C114 H11C 109.5 . . ?
H11B C114 H11C 109.5 . . ?
N2 Co7 N1 143.7(6) . . ?
N2 Co7 N7 106.3(7) . . ?
N1 Co7 N7 101.4(7) . . ?
N2 Co7 Se1 93.7(4) . . ?
N1 Co7 Se1 105.5(4) . . ?
N7 Co7 Se1 97.3(5) . . ?
C119 N7 C115 113.6(14) . . ?
C119 N7 Co7 122.3(12) . . ?
C115 N7 Co7 123.7(13) . . ?
N7 C115 C116 123.8(17) . . ?
N7 C115 H115 118.1 . . ?
C116 C115 H115 118.1 . . ?
C117 C116 C115 120.3(16) . . ?
C117 C116 H116 119.9 . . ?
C115 C116 H116 119.9 . . ?
C116 C117 C118 118.6(15) . . ?
C116 C117 C120 122.6(16) . . ?
C118 C117 C120 118.6(16) . . ?
C117 C118 C119 115.8(16) . . ?
C117 C118 H118 122.1 . . ?
C119 C118 H118 122.1 . . ?
N7 C119 C118 127.2(17) . . ?
N7 C119 H119 116.4 . . ?
C118 C119 H119 116.4 . . ?
C120 C120 C117 126(2) 2_665 . ?
C120 C120 H120 116.8 2_665 . ?
C117 C120 H120 116.8 . . ?
N4 Co8 N3 146.8(5) . . ?
N4 Co8 N8 103.9(5) . . ?
N3 Co8 N8 101.8(5) . . ?
N4 Co8 Se4 98.8(3) . . ?
N3 Co8 Se4 98.3(3) . . ?
N8 Co8 Se4 97.6(4) . . ?
C121 N8 C125 109.7(13) . . ?
C121 N8 Co8 120.6(11) . . ?
C125 N8 Co8 129.3(12) . . ?
N8 C121 C122 128.1(16) . . ?
N8 C121 H121 115.9 . . ?
C122 C121 H121 115.9 . . ?
C123 C122 C121 120.6(16) . . ?
C123 C122 H122 119.7 . . ?
C121 C122 H122 119.7 . . ?
C122 C123 C124 114.9(14) . . ?
C122 C123 C126 121.4(16) . . ?
C124 C123 C126 122.3(15) . . ?
C123 C124 C125 118.7(16) . . ?
C123 C124 H124 120.7 . . ?
C125 C124 H124 120.7 . . ?
N8 C125 C124 126.4(17) . . ?
N8 C125 H125 116.8 . . ?
C124 C125 H125 116.8 . . ?
C126 C126 C123 124(2) 2_776 . ?
C126 C126 H126 118.1 2_776 . ?
C123 C126 H126 118.1 . . ?
N6 Co9 N5 142.5(5) . . ?
N6 Co9 N9 96.5(5) . . ?
N5 Co9 N9 110.6(5) . . ?
N6 Co9 Se6 104.4(3) . . ?
N5 Co9 Se6 96.7(3) . . ?
N9 Co9 Se6 99.0(4) . . ?
C127 N9 C131 114.4(14) . . ?
C127 N9 Co9 120.7(11) . . ?
C131 N9 Co9 124.2(12) . . ?
N9 C127 C128 124.4(15) . . ?
N9 C127 H127 117.8 . . ?
C128 C127 H127 117.8 . . ?
C129 C128 C127 117.6(16) . . ?
C129 C128 H128 121.2 . . ?
C127 C128 H128 121.2 . . ?
C128 C129 C130 121.3(16) . . ?
C128 C129 C132 120.0(17) . . ?
C130 C129 C132 118.0(16) . . ?
C129 C130 C131 114.8(17) . . ?
C129 C130 H130 122.6 . . ?
C131 C130 H130 122.6 . . ?
N9 C131 C130 125.9(16) . . ?
N9 C131 H131 117.1 . . ?
C130 C131 H131 117.1 . . ?
C132 C132 C129 125(3) 2_675 . ?
C132 C132 H132 117.6 2_675 . ?
C129 C132 H132 117.6 . . ?
P1 Co1 Se7 97.56(17) . . ?
P1 Co1 Se2 92.07(17) . . ?
Se7 Co1 Se2 87.35(9) . . ?
P1 Co1 Se1 103.83(17) . . ?
Se7 Co1 Se1 158.61(12) . . ?
Se2 Co1 Se1 91.47(11) . . ?
P1 Co1 Se6 111.02(18) . . ?
Se7 Co1 Se6 87.34(9) . . ?
Se2 Co1 Se6 156.79(12) . . ?
Se1 Co1 Se6 85.37(9) . . ?
P1 Co1 Co2 130.14(19) . . ?
Se7 Co1 Co2 111.99(9) . . ?
Se2 Co1 Co2 52.33(9) . . ?
Se1 Co1 Co2 52.58(8) . . ?
Se6 Co1 Co2 109.64(11) . . ?
P1 Co1 Co3 125.61(16) . . ?
Se7 Co1 Co3 51.25(7) . . ?
Se2 Co1 Co3 50.35(7) . . ?
Se1 Co1 Co3 113.28(11) . . ?
Se6 Co1 Co3 110.29(9) . . ?
Co2 Co1 Co3 61.29(7) . . ?
P1 Co1 Co5 138.37(19) . . ?
Se7 Co1 Co5 50.72(7) . . ?
Se2 Co1 Co5 109.72(9) . . ?
Se1 Co1 Co5 110.35(10) . . ?
Se6 Co1 Co5 50.99(7) . . ?
Co2 Co1 Co5 90.22(9) . . ?
Co3 Co1 Co5 59.76(7) . . ?
P1 Co1 Co6 145.37(16) . . ?
Se7 Co1 Co6 108.97(9) . . ?
Se2 Co1 Co6 110.56(11) . . ?
Se1 Co1 Co6 51.77(8) . . ?
Se6 Co1 Co6 50.62(8) . . ?
Co2 Co1 Co6 59.20(8) . . ?
Co3 Co1 Co6 88.81(8) . . ?
Co5 Co1 Co6 58.67(7) . . ?
P2 Co2 Se8 104.0(2) . . ?
P2 Co2 Se2 99.1(2) . . ?
Se8 Co2 Se2 156.84(12) . . ?
P2 Co2 Se3 111.69(17) . . ?
Se8 Co2 Se3 86.95(10) . . ?
Se2 Co2 Se3 83.84(9) . . ?
P2 Co2 Se1 87.36(15) . . ?
Se8 Co2 Se1 90.24(10) . . ?
Se2 Co2 Se1 91.55(12) . . ?
Se3 Co2 Se1 160.86(12) . . ?
P2 Co2 Co1 123.58(19) . . ?
Se8 Co2 Co1 113.15(11) . . ?
Se2 Co2 Co1 51.96(8) . . ?
Se3 Co2 Co1 111.18(10) . . ?
Se1 Co2 Co1 53.04(8) . . ?
P2 Co2 Co6 127.57(18) . . ?
Se8 Co2 Co6 51.57(8) . . ?
Se2 Co2 Co6 113.16(12) . . ?
Se3 Co2 Co6 111.88(10) . . ?
Se1 Co2 Co6 53.20(7) . . ?
Co1 Co2 Co6 62.22(8) . . ?
P2 Co2 Co4 145.1(2) . . ?
Se8 Co2 Co4 51.18(7) . . ?
Se2 Co2 Co4 107.54(9) . . ?
Se3 Co2 Co4 51.29(7) . . ?
Se1 Co2 Co4 113.54(10) . . ?
Co1 Co2 Co4 90.97(9) . . ?
Co6 Co2 Co4 60.83(7) . . ?
P2 Co2 Co3 141.0(2) . . ?
Se8 Co2 Co3 108.64(9) . . ?
Se2 Co2 Co3 49.86(7) . . ?
Se3 Co2 Co3 50.94(7) . . ?
Se1 Co2 Co3 112.78(11) . . ?
Co1 Co2 Co3 60.33(7) . . ?
Co6 Co2 Co3 89.94(8) . . ?
Co4 Co2 Co3 57.78(7) . . ?
P3 Co3 Se2 106.96(15) . . ?
P3 Co3 Se4 93.14(14) . . ?
Se2 Co3 Se4 159.89(11) . . ?
P3 Co3 Se7 105.04(16) . . ?
Se2 Co3 Se7 87.78(10) . . ?
Se4 Co3 Se7 87.70(9) . . ?
P3 Co3 Se3 97.42(16) . . ?
Se2 Co3 Se3 84.82(10) . . ?
Se4 Co3 Se3 92.00(10) . . ?
Se7 Co3 Se3 157.52(10) . . ?
P3 Co3 Co4 126.82(15) . . ?
Se2 Co3 Co4 111.40(10) . . ?
Se4 Co3 Co4 52.88(7) . . ?
Se7 Co3 Co4 111.76(10) . . ?
Se3 Co3 Co4 52.51(7) . . ?
P3 Co3 Co5 132.64(16) . . ?
Se2 Co3 Co5 111.11(9) . . ?
Se4 Co3 Co5 52.17(7) . . ?
Se7 Co3 Co5 50.87(7) . . ?
Se3 Co3 Co5 112.87(10) . . ?
Co4 Co3 Co5 61.29(7) . . ?
P3 Co3 Co1 141.78(16) . . ?
Se2 Co3 Co1 51.27(7) . . ?
Se4 Co3 Co1 112.14(9) . . ?
Se7 Co3 Co1 50.87(7) . . ?
Se3 Co3 Co1 109.30(9) . . ?
Co4 Co3 Co1 91.36(8) . . ?
Co5 Co3 Co1 60.23(7) . . ?
P3 Co3 Co2 137.86(17) . . ?
Se2 Co3 Co2 51.12(8) . . ?
Se4 Co3 Co2 112.46(10) . . ?
Se7 Co3 Co2 108.73(9) . . ?
Se3 Co3 Co2 51.00(7) . . ?
Co4 Co3 Co2 60.38(7) . . ?
Co5 Co3 Co2 88.82(8) . . ?
Co1 Co3 Co2 58.38(8) . . ?
P4 Co4 Se5 105.82(14) . . ?
P4 Co4 Se8 105.79(14) . . ?
Se5 Co4 Se8 86.63(8) . . ?
P4 Co4 Se3 95.81(14) . . ?
Se5 Co4 Se3 158.37(12) . . ?
Se8 Co4 Se3 87.31(9) . . ?
P4 Co4 Se4 94.98(13) . . ?
Se5 Co4 Se4 86.41(9) . . ?
Se8 Co4 Se4 159.19(12) . . ?
Se3 Co4 Se4 92.02(9) . . ?
P4 Co4 Co3 127.04(13) . . ?
Se5 Co4 Co3 111.26(10) . . ?
Se8 Co4 Co3 112.73(10) . . ?
Se3 Co4 Co3 52.88(8) . . ?
Se4 Co4 Co3 52.53(7) . . ?
P4 Co4 Co2 135.23(15) . . ?
Se5 Co4 Co2 109.55(9) . . ?
Se8 Co4 Co2 51.22(8) . . ?
Se3 Co4 Co2 51.71(7) . . ?
Se4 Co4 Co2 113.56(10) . . ?
Co3 Co4 Co2 61.84(8) . . ?
P4 Co4 Co5 134.92(14) . . ?
Se5 Co4 Co5 50.72(7) . . ?
Se8 Co4 Co5 109.56(9) . . ?
Se3 Co4 Co5 112.72(10) . . ?
Se4 Co4 Co5 51.87(7) . . ?
Co3 Co4 Co5 60.77(8) . . ?
Co2 Co4 Co5 89.33(9) . . ?
P4 Co4 Co6 141.63(14) . . ?
Se5 Co4 Co6 50.76(7) . . ?
Se8 Co4 Co6 50.79(7) . . ?
Se3 Co4 Co6 110.61(9) . . ?
Se4 Co4 Co6 110.78(10) . . ?
Co3 Co4 Co6 91.33(9) . . ?
Co2 Co4 Co6 59.14(7) . . ?
Co5 Co4 Co6 59.07(7) . . ?
P5 Co5 Se7 105.79(16) . . ?
P5 Co5 Se5 97.22(15) . . ?
Se7 Co5 Se5 156.94(12) . . ?
P5 Co5 Se6 89.58(13) . . ?
Se7 Co5 Se6 88.55(9) . . ?
Se5 Co5 Se6 90.16(9) . . ?
P5 Co5 Se4 110.93(13) . . ?
Se7 Co5 Se4 87.27(8) . . ?
Se5 Co5 Se4 85.90(9) . . ?
Se6 Co5 Se4 159.44(11) . . ?
P5 Co5 Co6 123.50(14) . . ?
Se7 Co5 Co6 111.78(9) . . ?
Se5 Co5 Co6 51.45(7) . . ?
Se6 Co5 Co6 52.10(7) . . ?
Se4 Co5 Co6 111.48(10) . . ?
P5 Co5 Co3 145.80(14) . . ?
Se7 Co5 Co3 51.39(7) . . ?
Se5 Co5 Co3 108.49(10) . . ?
Se6 Co5 Co3 111.95(9) . . ?
Se4 Co5 Co3 51.09(6) . . ?
Co6 Co5 Co3 90.50(8) . . ?
P5 Co5 Co1 130.00(15) . . ?
Se7 Co5 Co1 50.86(7) . . ?
Se5 Co5 Co1 111.95(9) . . ?
Se6 Co5 Co1 52.40(7) . . ?
Se4 Co5 Co1 110.85(9) . . ?
Co6 Co5 Co1 61.36(8) . . ?
Co3 Co5 Co1 60.01(7) . . ?
P5 Co5 Co4 139.14(16) . . ?
Se7 Co5 Co4 108.93(10) . . ?
Se5 Co5 Co4 50.78(7) . . ?
Se6 Co5 Co4 111.95(9) . . ?
Se4 Co5 Co4 51.14(7) . . ?
Co6 Co5 Co4 60.51(7) . . ?
Co3 Co5 Co4 57.93(7) . . ?
Co1 Co5 Co4 89.28(8) . . ?
P6 Co6 Se5 91.45(16) . . ?
P6 Co6 Se8 100.07(17) . . ?
Se5 Co6 Se8 86.62(10) . . ?
P6 Co6 Se6 101.79(17) . . ?
Se5 Co6 Se6 89.84(9) . . ?
Se8 Co6 Se6 157.93(11) . . ?
P6 Co6 Se1 110.24(16) . . ?
Se5 Co6 Se1 158.31(11) . . ?
Se8 Co6 Se1 89.50(10) . . ?
Se6 Co6 Se1 85.79(10) . . ?
P6 Co6 Co2 140.79(17) . . ?
Se5 Co6 Co2 110.39(9) . . ?
Se8 Co6 Co2 51.64(8) . . ?
Se6 Co6 Co2 110.12(11) . . ?
Se1 Co6 Co2 52.18(7) . . ?
P6 Co6 Co5 127.63(17) . . ?
Se5 Co6 Co5 51.35(7) . . ?
Se8 Co6 Co5 110.93(9) . . ?
Se6 Co6 Co5 51.80(7) . . ?
Se1 Co6 Co5 111.11(10) . . ?
Co2 Co6 Co5 90.64(8) . . ?
P6 Co6 Co4 127.33(17) . . ?
Se5 Co6 Co4 50.73(7) . . ?
Se8 Co6 Co4 50.81(7) . . ?
Se6 Co6 Co4 111.56(9) . . ?
Se1 Co6 Co4 111.73(10) . . ?
Co2 Co6 Co4 60.02(7) . . ?
Co5 Co6 Co4 60.42(7) . . ?
P6 Co6 Co1 143.57(17) . . ?
Se5 Co6 Co1 110.48(9) . . ?
Se8 Co6 Co1 109.62(10) . . ?
Se6 Co6 Co1 51.71(8) . . ?
Se1 Co6 Co1 51.24(8) . . ?
Co2 Co6 Co1 58.58(8) . . ?
Co5 Co6 Co1 59.97(7) . . ?
Co4 Co6 Co1 88.46(8) . . ?
Co2 Se1 Co1 74.38(9) . . ?
Co2 Se1 Co6 74.62(9) . . ?
Co1 Se1 Co6 76.99(9) . . ?
Co2 Se1 Co7 91.59(10) . . ?
Co1 Se1 Co7 85.40(11) . . ?
Co6 Se1 Co7 159.95(11) . . ?
Co3 Se2 Co1 78.38(9) . . ?
Co3 Se2 Co2 79.02(9) . . ?
Co1 Se2 Co2 75.71(10) . . ?
Co4 Se3 Co3 74.60(9) . . ?
Co4 Se3 Co2 76.99(9) . . ?
Co3 Se3 Co2 78.06(9) . . ?
Co3 Se4 Co4 74.59(8) . . ?
Co3 Se4 Co5 76.74(8) . . ?
Co4 Se4 Co5 76.99(8) . . ?
Co3 Se4 Co8 90.30(9) . . ?
Co4 Se4 Co8 89.85(9) . . ?
Co5 Se4 Co8 163.50(9) . . ?
Co5 Se5 Co4 78.50(9) . . ?
Co5 Se5 Co6 77.20(9) . . ?
Co4 Se5 Co6 78.51(9) . . ?
Co5 Se6 Co6 76.10(9) . . ?
Co5 Se6 Co1 76.61(8) . . ?
Co6 Se6 Co1 77.67(10) . . ?
Co5 Se6 Co9 91.37(8) . . ?
Co6 Se6 Co9 87.40(10) . . ?
Co1 Se6 Co9 162.65(11) . . ?
Co5 Se7 Co1 78.43(9) . . ?
Co5 Se7 Co3 77.74(9) . . ?
Co1 Se7 Co3 77.88(9) . . ?
Co6 Se8 Co4 78.39(9) . . ?
Co6 Se8 Co2 76.79(10) . . ?
Co4 Se8 Co2 77.60(9) . . ?
C252 C251 C256 120 . . ?
C252 C251 N3 113.9(16) . . ?
C256 C251 N3 125.2(16) . . ?
C251 C252 C253 120 . . ?
C251 C252 H252 120 . . ?
C253 C252 H252 120 . . ?
C254 C253 C252 120 . . ?
C254 C253 H253 120 . . ?
C252 C253 H253 120 . . ?
C253 C254 C255 120 . . ?
C253 C254 C257 121(3) . . ?
C255 C254 C257 119(3) . . ?
C254 C255 C256 120 . . ?
C254 C255 H255 120 . . ?
C256 C255 H255 120 . . ?
C255 C256 C251 120 . . ?
C255 C256 H256 120 . . ?
C251 C256 H256 120 . . ?
C254 C257 H25A 109.5 . . ?
C254 C257 H25B 109.5 . . ?
H25A C257 H25B 109.5 . . ?
C254 C257 H25C 109.5 . . ?
H25A C257 H25C 109.5 . . ?
H25B C257 H25C 109.5 . . ?

loop_
_geom_bond_atom_site_label_1
_geom_bond_atom_site_label_2
_geom_bond_distance
_geom_bond_site_symmetry_2
_geom_bond_publ_flag
P1 N1 1.663(11) . ?
P1 C7 1.844(8) . ?
P1 C1 1.854(8) . ?
P1 Co1 2.150(5) . ?
N1 C13 1.466(11) . ?
N1 Co7 1.990(14) . ?
C1 C2 1.39 . ?
C1 C6 1.39 . ?
C2 C3 1.39 . ?
C2 H2 0.95 . ?
C3 C4 1.39 . ?
C3 H3 0.95 . ?
C4 C5 1.39 . ?
C4 H4 0.95 . ?
C5 C6 1.39 . ?
C5 H5 0.95 . ?
C6 H6 0.95 . ?
C7 C8 1.39 . ?
C7 C12 1.39 . ?
C8 C9 1.39 . ?
C8 H8 0.95 . ?
C9 C10 1.39 . ?
C9 H9 0.95 . ?
C10 C11 1.39 . ?
C10 H10 0.95 . ?
C11 C12 1.39 . ?
C11 H11 0.95 . ?
C12 H12 0.95 . ?
C13 C14 1.39 . ?
C13 C18 1.39 . ?
C14 C15 1.39 . ?
C14 H14 0.95 . ?
C15 C16 1.39 . ?
C15 H15 0.95 . ?
C16 C17 1.39 . ?
C16 C19 1.560(15) . ?
C17 C18 1.39 . ?
C17 H17 0.95 . ?
C18 H18 0.95 . ?
C19 H19A 0.98 . ?
C19 H19B 0.98 . ?
C19 H19C 0.98 . ?
P2 N2 1.672(11) . ?
P2 C26 1.826(10) . ?
P2 C20 1.888(9) . ?
P2 Co2 2.140(5) . ?
N2 C32 1.417(11) . ?
N2 Co7 1.969(14) . ?
C20 C21 1.39 . ?
C20 C25 1.39 . ?
C21 C22 1.39 . ?
C21 H21 0.95 . ?
C22 C23 1.39 . ?
C22 H22 0.95 . ?
C23 C24 1.39 . ?
C23 H23 0.95 . ?
C24 C25 1.39 . ?
C24 H24 0.95 . ?
C25 H25 0.95 . ?
C26 C27 1.39 . ?
C26 C31 1.39 . ?
C27 C28 1.39 . ?
C27 H27 0.95 . ?
C28 C29 1.39 . ?
C28 H28 0.95 . ?
C29 C30 1.39 . ?
C29 H29 0.95 . ?
C30 C31 1.39 . ?
C30 H30 0.95 . ?
C31 H31 0.95 . ?
C32 C33 1.39 . ?
C32 C37 1.39 . ?
C33 C34 1.39 . ?
C33 H33 0.95 . ?
C34 C35 1.39 . ?
C34 H34 0.95 . ?
C35 C36 1.39 . ?
C35 C38 1.559(14) . ?
C36 C37 1.39 . ?
C36 H36 0.95 . ?
C37 H37 0.95 . ?
C38 H38A 0.98 . ?
C38 H38B 0.98 . ?
C38 H38C 0.98 . ?
P3 N3 1.675(9) . ?
P3 C39 1.840(9) . ?
P3 C45 1.841(8) . ?
P3 Co3 2.144(4) . ?
N3 C251 1.421(19) . ?
N3 C51 1.451(12) . ?
N3 Co8 1.962(11) . ?
C39 C40 1.39 . ?
C39 C44 1.39 . ?
C40 C41 1.39 . ?
C40 H40 0.95 . ?
C41 C42 1.39 . ?
C41 H41 0.95 . ?
C42 C43 1.39 . ?
C42 H42 0.95 . ?
C43 C44 1.39 . ?
C43 H43 0.95 . ?
C44 H44 0.95 . ?
C45 C46 1.39 . ?
C45 C50 1.39 . ?
C46 C47 1.39 . ?
C46 H46 0.95 . ?
C47 C48 1.39 . ?
C47 H47 0.95 . ?
C48 C49 1.39 . ?
C48 H48 0.95 . ?
C49 C50 1.39 . ?
C49 H49 0.95 . ?
C50 H50 0.95 . ?
C51 C52 1.39 . ?
C51 C56 1.39 . ?
C52 C53 1.39 . ?
C52 H52 0.95 . ?
C53 C54 1.39 . ?
C53 H53 0.95 . ?
C54 C55 1.39 . ?
C54 C57 1.554(17) . ?
C55 C56 1.39 . ?
C55 H55 0.95 . ?
C56 H56 0.95 . ?
C57 H57A 0.98 . ?
C57 H57B 0.98 . ?
C57 H57C 0.98 . ?
P4 N4 1.676(8) . ?
P4 C64 1.845(8) . ?
P4 C58 1.845(7) . ?
P4 Co4 2.137(5) . ?
N4 C70 1.447(10) . ?
N4 Co8 1.916(11) . ?
C58 C59 1.39 . ?
C58 C63 1.39 . ?
C59 C60 1.39 . ?
C59 H59 0.95 . ?
C60 C61 1.39 . ?
C60 H60 0.95 . ?
C61 C62 1.39 . ?
C61 H61 0.95 . ?
C62 C63 1.39 . ?
C62 H62 0.95 . ?
C63 H63 0.95 . ?
C64 C65 1.39 . ?
C64 C69 1.39 . ?
C65 C66 1.39 . ?
C65 H65 0.95 . ?
C66 C67 1.39 . ?
C66 H66 0.95 . ?
C67 C68 1.39 . ?
C67 H67 0.95 . ?
C68 C69 1.39 . ?
C68 H68 0.95 . ?
C69 H69 0.95 . ?
C70 C71 1.39 . ?
C70 C75 1.39 . ?
C71 C72 1.39 . ?
C71 H71 0.95 . ?
C72 C73 1.39 . ?
C72 H72 0.95 . ?
C73 C74 1.39 . ?
C73 C76 1.546(14) . ?
C74 C75 1.39 . ?
C74 H74 0.95 . ?
C75 H75 0.95 . ?
C76 H76A 0.98 . ?
C76 H76B 0.98 . ?
C76 H76C 0.98 . ?
P5 N5 1.654(9) . ?
P5 C83 1.827(8) . ?
P5 C77 1.860(8) . ?
P5 Co5 2.147(5) . ?
N5 C89 1.453(10) . ?
N5 Co9 1.943(10) . ?
C77 C78 1.39 . ?
C77 C82 1.39 . ?
C78 C79 1.39 . ?
C78 H78 0.95 . ?
C79 C80 1.39 . ?
C79 H79 0.95 . ?
C80 C81 1.39 . ?
C80 H80 0.95 . ?
C81 C82 1.39 . ?
C81 H81 0.95 . ?
C82 H82 0.95 . ?
C83 C84 1.39 . ?
C83 C88 1.39 . ?
C84 C85 1.39 . ?
C84 H84 0.95 . ?
C85 C86 1.39 . ?
C85 H85 0.95 . ?
C86 C87 1.39 . ?
C86 H86 0.95 . ?
C87 C88 1.39 . ?
C87 H87 0.95 . ?
C88 H88 0.95 . ?
C89 C90 1.39 . ?
C89 C94 1.39 . ?
C90 C91 1.39 . ?
C90 H90 0.95 . ?
C91 C92 1.39 . ?
C91 H91 0.95 . ?
C92 C93 1.39 . ?
C92 C95 1.556(14) . ?
C93 C94 1.39 . ?
C93 H93 0.95 . ?
C94 H94 0.95 . ?
C95 H95A 0.98 . ?
C95 H95B 0.98 . ?
C95 H95C 0.98 . ?
P6 N6 1.676(10) . ?
P6 C102 1.827(9) . ?
P6 C96 1.854(8) . ?
P6 Co6 2.174(5) . ?
N6 C108 1.454(11) . ?
N6 Co9 1.903(11) . ?
C96 C97 1.39 . ?
C96 C101 1.39 . ?
C97 C98 1.39 . ?
C97 H97 0.95 . ?
C98 C99 1.39 . ?
C98 H98 0.95 . ?
C99 C100 1.39 . ?
C99 H99 0.95 . ?
C100 C101 1.39 . ?
C100 H100 0.95 . ?
C101 H101 0.95 . ?
C102 C103 1.39 . ?
C102 C107 1.39 . ?
C103 C104 1.39 . ?
C103 H103 0.95 . ?
C104 C105 1.39 . ?
C104 H104 0.95 . ?
C105 C106 1.39 . ?
C105 H105 0.95 . ?
C106 C107 1.39 . ?
C106 H106 0.95 . ?
C107 H107 0.95 . ?
C108 C109 1.39 . ?
C108 C113 1.39 . ?
C109 C110 1.39 . ?
C109 H109 0.95 . ?
C110 C111 1.39 . ?
C110 H110 0.95 . ?
C111 C112 1.39 . ?
C111 C114 1.562(14) . ?
C112 C113 1.39 . ?
C112 H112 0.95 . ?
C113 H113 0.95 . ?
C114 H11A 0.98 . ?
C114 H11B 0.98 . ?
C114 H11C 0.98 . ?
Co7 N7 2.065(11) . ?
Co7 Se1 2.533(3) . ?
N7 C119 1.315(16) . ?
N7 C115 1.316(16) . ?
C115 C116 1.420(16) . ?
C115 H115 0.95 . ?
C116 C117 1.320(17) . ?
C116 H116 0.95 . ?
C117 C118 1.377(17) . ?
C117 C120 1.482(17) . ?
C118 C119 1.408(17) . ?
C118 H118 0.95 . ?
C119 H119 0.95 . ?
C120 C120 1.38(3) 2_665 ?
C120 H120 0.95 . ?
Co8 N8 2.065(11) . ?
Co8 Se4 2.544(3) . ?
N8 C121 1.286(15) . ?
N8 C125 1.296(15) . ?
C121 C122 1.405(16) . ?
C121 H121 0.95 . ?
C122 C123 1.296(16) . ?
C122 H122 0.95 . ?
C123 C124 1.355(17) . ?
C123 C126 1.500(16) . ?
C124 C125 1.421(16) . ?
C124 H124 0.95 . ?
C125 H125 0.95 . ?
C126 C126 1.24(3) 2_776 ?
C126 H126 0.95 . ?
Co9 N9 2.054(11) . ?
Co9 Se6 2.518(3) . ?
N9 C127 1.310(15) . ?
N9 C131 1.316(15) . ?
C127 C128 1.415(16) . ?
C127 H127 0.95 . ?
C128 C129 1.310(16) . ?
C128 H128 0.95 . ?
C129 C130 1.376(17) . ?
C129 C132 1.494(17) . ?
C130 C131 1.403(17) . ?
C130 H130 0.95 . ?
C131 H131 0.95 . ?
C132 C132 1.32(3) 2_675 ?
C132 H132 0.95 . ?
Co1 Se7 2.320(3) . ?
Co1 Se2 2.329(3) . ?
Co1 Se1 2.378(3) . ?
Co1 Se6 2.387(3) . ?
Co1 Co2 2.866(4) . ?
Co1 Co3 2.925(3) . ?
Co1 Co5 2.931(3) . ?
Co1 Co6 2.971(3) . ?
Co2 Se8 2.323(3) . ?
Co2 Se2 2.341(3) . ?
Co2 Se3 2.345(2) . ?
Co2 Se1 2.364(3) . ?
Co2 Co6 2.885(3) . ?
Co2 Co4 2.911(3) . ?
Co2 Co3 2.952(3) . ?
Co3 Se2 2.299(2) . ?
Co3 Se4 2.332(2) . ?
Co3 Se7 2.333(3) . ?
Co3 Se3 2.343(3) . ?
Co3 Co4 2.833(3) . ?
Co3 Co5 2.917(3) . ?
Co4 Se5 2.318(3) . ?
Co4 Se8 2.322(2) . ?
Co4 Se3 2.331(3) . ?
Co4 Se4 2.343(2) . ?
Co4 Co5 2.932(3) . ?
Co4 Co6 2.934(3) . ?
Co5 Se7 2.316(3) . ?
Co5 Se5 2.316(3) . ?
Co5 Se6 2.341(2) . ?
Co5 Se4 2.367(2) . ?
Co5 Co6 2.892(3) . ?
Co6 Se5 2.319(3) . ?
Co6 Se8 2.321(3) . ?
Co6 Se6 2.351(3) . ?
Co6 Se1 2.396(3) . ?
C251 C252 1.39 . ?
C251 C256 1.39 . ?
C252 C253 1.39 . ?
C252 H252 0.95 . ?
C253 C254 1.39 . ?
C253 H253 0.95 . ?
C254 C255 1.39 . ?
C254 C257 1.58(3) . ?
C255 C256 1.39 . ?
C255 H255 0.95 . ?
C256 H256 0.95 . ?
C257 H25A 0.98 . ?
C257 H25B 0.98 . ?
C257 H25C 0.98 . ?
